data_1572001
loop_
_publ_author_name
'Prajapati, Dharmraj'
'Clegg, Jack K.'
'Mukherjee, Partha Sarathi'

_publ_section_title
;
 Formation of a low-symmetry Pd<sub>8</sub> molecular barrel employing a
 hetero donor tetradentate ligand, and its use in the binding and
 extraction of C<sub>70</sub>.
;
_journal_issue 31
_journal_name_full 'Chemical science'
_journal_page_first 12502
_journal_page_last 12510
_journal_paper_doi 10.1039/d4sc01332h
_journal_volume 15
_journal_year 2024
_chemical_formula_moiety '2(C78 H101 N22 Pd4), 16[NO3H2OH2O]'
_chemical_formula_sum 'C156 H266 N60 O80 Pd8'
_chemical_formula_weight 5113.47
_space_group_crystal_system triclinic
_space_group_IT_number 2
_space_group_name_Hall '-P 1'
_space_group_name_H-M_alt 'P -1'
_atom_sites_solution_hydrogens geom
_atom_sites_solution_primary dual
_audit_creation_date 2023-12-18
_audit_creation_method
;
Olex2 1.5
(compiled 2023.08.24 svn.re1ec1418 for OlexSys, GUI svn.r6817)
;
_audit_update_record
;
2023-12-17 deposited with the CCDC.	2024-06-23 downloaded from the CCDC.
;
_cell_angle_alpha 87.8618(14)
_cell_angle_beta 77.0258(15)
_cell_angle_gamma 82.1629(14)
_cell_formula_units_Z 2
_cell_length_a 21.8333(4)
_cell_length_b 21.8629(3)
_cell_length_c 30.2029(6)
_cell_measurement_reflns_used 60434
_cell_measurement_temperature 150(2)
_cell_measurement_theta_max 28.2120
_cell_measurement_theta_min 1.8440
_cell_volume 13917.4(4)
_computing_cell_refinement 'CrysAlisPro 1.171.42.78a (Rigaku OD, 2022)'
_computing_data_collection 'CrysAlisPro 1.171.42.78a (Rigaku OD, 2022)'
_computing_data_reduction 'CrysAlisPro 1.171.42.78a (Rigaku OD, 2022)'
_computing_molecular_graphics 'Olex2 1.5 (Dolomanov et al., 2009)'
_computing_publication_material 'Olex2 1.5 (Dolomanov et al., 2009)'
_computing_structure_refinement 'SHELXL 2018/3 (Sheldrick, 2015)'
_computing_structure_solution 'SHELXT  (Sheldrick, 2015)'
_diffrn_ambient_environment N~2~
_diffrn_ambient_temperature 150(2)
_diffrn_detector 'Hybrid Pixel Array Detector'
_diffrn_detector_area_resol_mean 5.8140
_diffrn_detector_type 'Pilatus 300K'
_diffrn_measured_fraction_theta_full 0.999
_diffrn_measured_fraction_theta_max 0.999
_diffrn_measurement_details
;
List of Runs (angles in degrees, time in seconds):

  # Type    Start    End  Width  t~exp~   \w     \q     \k     \f   Frames
#--------------------------------------------------------------------------
  1  \w    -45.00 -12.00   0.50  180.00    --   -4.80 124.00 162.00   66
  2  \w    -71.00 -32.00   0.50  180.00    --   -4.80 147.00 -33.00   78
  3  \w     51.00  77.00   0.50  180.00    --    3.16  57.00-120.00   52
  4  \w    -18.00  40.00   0.50  180.00    --    3.16  57.00-120.00  116
  5  \w     41.00  74.00   0.50  180.00    --    3.16  57.00 -30.00   66
  6  \w     -1.00  37.00   0.50  180.00    --    3.16 -99.00 120.00   76
  7  \w    -17.00  39.00   0.50  180.00    --    3.16  57.00 -30.00  112
  8  \w    -66.00  29.00   0.50  180.00    --    3.16 -77.00 150.00  190
  9  \w      1.00  39.00   0.50  180.00    --    3.16 -99.00 -60.00   76
 10  \w    -25.00  31.00   0.50  180.00    --    3.16  19.00 -60.00  112
 11  \w     60.00  85.00   0.50  180.00    --    3.16  19.00 -60.00   50
 12  \w     17.00  43.00   0.50  180.00    --    3.16 -99.00   0.00   52
 13  \w    -53.00  33.00   0.50  180.00    --    3.16 -77.00 -90.00  172
 14  \w    -72.00   3.00   0.50  180.00    --    3.16 -57.00  30.00  150
 15  \w     -5.00  20.00   0.50  180.00    --   -4.80  57.00 120.00   50
;
_diffrn_measurement_device 'four-circle diffractometer'
_diffrn_measurement_device_type 'XtaLAB Synergy, Dualflex, Pilatus 300K'
_diffrn_measurement_method '\w scans'
_diffrn_orient_matrix_type 'CrysAlisPro convention (1999,Acta A55,543-557)'
_diffrn_orient_matrix_UB_11 0.0256708000
_diffrn_orient_matrix_UB_12 0.0143115000
_diffrn_orient_matrix_UB_13 -0.0128072000
_diffrn_orient_matrix_UB_21 0.0094364000
_diffrn_orient_matrix_UB_22 0.0056717000
_diffrn_orient_matrix_UB_23 0.0203002000
_diffrn_orient_matrix_UB_31 0.0195687000
_diffrn_orient_matrix_UB_32 -0.0289061000
_diffrn_orient_matrix_UB_33 -0.0021684000
_diffrn_radiation_monochromator mirror
_diffrn_radiation_probe x-ray
_diffrn_radiation_type 'Mo K\a'
_diffrn_radiation_wavelength 0.71073
_diffrn_reflns_av_R_equivalents 0.0876
_diffrn_reflns_av_unetI/netI 0.0591
_diffrn_reflns_Laue_measured_fraction_full 0.999
_diffrn_reflns_Laue_measured_fraction_max 0.999
_diffrn_reflns_limit_h_max 26
_diffrn_reflns_limit_h_min -26
_diffrn_reflns_limit_k_max 26
_diffrn_reflns_limit_k_min -26
_diffrn_reflns_limit_l_max 36
_diffrn_reflns_limit_l_min -36
_diffrn_reflns_number 269222
_diffrn_reflns_point_group_measured_fraction_full 0.999
_diffrn_reflns_point_group_measured_fraction_max 0.999
_diffrn_reflns_theta_full 25.123
_diffrn_reflns_theta_max 25.123
_diffrn_reflns_theta_min 1.901
_diffrn_source 'micro-focus sealed X-ray tube'
_diffrn_source_type 'PhotonJet (Mo) X-ray Source'
_exptl_absorpt_coefficient_mu 0.584
_exptl_absorpt_correction_T_max 1.00000
_exptl_absorpt_correction_T_min 0.95483
_exptl_absorpt_correction_type multi-scan
_exptl_absorpt_process_details
;
CrysAlisPro 1.171.42.78a (Rigaku Oxford Diffraction, 2022)
Empirical absorption correction using spherical harmonics,
implemented in SCALE3 ABSPACK scaling algorithm.
;
_exptl_crystal_colour yellow
_exptl_crystal_colour_primary yellow
_exptl_crystal_density_diffrn 1.220
_exptl_crystal_description block
_exptl_crystal_F_000 5260
_exptl_crystal_size_max 0.1
_exptl_crystal_size_mid 0.05
_exptl_crystal_size_min 0.05
_refine_diff_density_max 2.647
_refine_diff_density_min -1.339
_refine_diff_density_rms 0.152
_refine_ls_extinction_method none
_refine_ls_goodness_of_fit_ref 1.037
_refine_ls_hydrogen_treatment constr
_refine_ls_matrix_type full
_refine_ls_number_parameters 1903
_refine_ls_number_reflns 49608
_refine_ls_number_restraints 1253
_refine_ls_restrained_S_all 1.034
_refine_ls_R_factor_all 0.1302
_refine_ls_R_factor_gt 0.0979
_refine_ls_shift/su_max 0.005
_refine_ls_shift/su_mean 0.000
_refine_ls_structure_factor_coef Fsqd
_refine_ls_weighting_details 'w=1/[\s^2^(Fo^2^)+(0.1768P)^2^+62.9791P] where P=(Fo^2^+2Fc^2^)/3'
_refine_ls_weighting_scheme calc
_refine_ls_wR_factor_gt 0.2843
_refine_ls_wR_factor_ref 0.3153
_reflns_Friedel_coverage 0.000
_reflns_number_gt 31518
_reflns_number_total 49608
_reflns_threshold_expression 'I > 2\s(I)'
_cod_data_source_file d4sc01332h2.cif
_cod_data_source_block spm23jc04
_cod_depositor_comments 'Adding full bibliography for 1572001.cif.'
_cod_database_code 1572001
_shelx_shelxl_version_number 2018/3
_chemical_oxdiff_formula 'C50 N12 H30 Pd O6'
_chemical_oxdiff_usercomment 'DRP 235 NO3'
_shelx_space_group_comment
;
The symmetry employed for this shelxl refinement is uniquely defined
by the following loop, which should always be used as a source of
symmetry information in preference to the above space-group names.
They are only intended as comments.
;
_shelx_estimated_absorpt_t_max 0.971
_shelx_estimated_absorpt_t_min 0.944
_olex2_refinement_description
;
1. Fixed Uiso
 At 1.2 times of:
  All C(H) groups, All C(H,H) groups
 At 1.5 times of:
  All C(H,H,H) groups
2. Restrained distances
 C15-C21
 2.5 with sigma of 0.02
 H7B-H26B
 1.6 with sigma of 0.02
 N192-C7
 1.43 with sigma of 0.02
 N192-C26
 1.58 with sigma of 0.02
 N192-C31
 1.58 with sigma of 0.02
3. Uiso/Uaniso restraints and constraints
All non-hydrogen atoms restrained to be isotropic: with sigma of 0.02 and sigma
for terminal atoms of 0.04
4.a Secondary CH2 refined with riding coordinates:
 C44(H44A,H44B), C179(H17D,H17E), C180(H18A,H18B), C45(H45A,H45B), C163(H16G,
 H16H), C164(H16L,H16M), C160(H16Q,H16R), C197(H19D,H19E), C2(H2A,H2B),
 C14(H14A,H14B), C3(H3A,H3B), C1(H1A,H1B), C7(H7A,H7B), C28(H28A,H28B),
 C23(H23A,H23B), C102(H10D,H10E)
4.b Me refined with riding coordinates:
 C4(H4A,H4B,H4C), C6(H6A,H6B,H6C)
4.c Aromatic/amide H refined with riding coordinates:
 C22(H22), C90(H90), C62(H62), C125(H125), C86(H86), C84(H84), C107(H107),
 C109(H109), C147(H147), C94(H94), C75(H75), C70(H70), C56(H56), C63(H63),
 C12(H12), C99(H99), C33(H33), C60(H60), C103(H103), C17(H17), C146(H146),
 C10(H10), C106(H106), C19(H19), C110(H110), C92(H92), C143(H143), C81(H81),
 C73(H73), C132(H132), C27(H27), C112(H112), C38(H38), C104(H104), C115(H115),
 C141(H141), C41(H41), C97(H97), C52(H52), C121(H121), C24(H24), C58(H58),
 C127(H127), C50(H50), C78(H78), C113(H113), C67(H67), C124(H124), C82(H82),
 C72(H72), C32(H32), C116(H116), C39(H39), C65(H65), C64(H64), C30(H30),
 C29(H29), C25(H25), C130(H130), C119(H119), C136(H136), C144(H144), C68(H68),
 C42(H42), C96(H96), C138(H138), C150(H150), C128(H128), C149(H149), C36(H36),
 C79(H79), C134(H134), C139(H139), C35(H35)
4.d Idealised Me refined as rotating group:
 C47(H47A,H47B,H47C), C48(H48A,H48B,H48C), C168(H16A,H16B,H16C), C152(H15A,
 H15B,H15C), C202(H20A,H20B,H20C), C167(H16D,H16E,H16F), C159(H15D,H15E,H15F),
 C171(H17A,H17B,H17C), C185(H18C,H18D,H18E), C161(H16I,H16J,H16K), C184(H18F,
 H18G,H18H), C183(H18I,H18J,H18K), C153(H15G,H15H,H15I), C195(H19A,H19B,H19C),
 C169(H16N,H16O,H16P), C182(H18L,H18M,H18N), C196(H19F,H19G,H19H), C166(H16S,
 H16T,H16U), C8(H8A,H8B,H8C), C5(H5A,H5B,H5C), C15(H15J,H15K,H15L), C54(H54A,
 H54B,H54C), C43(H43A,H43B,H43C), C21(H21A,H21B,H21C), C31(H31A,H31B,H31C),
 C66(H66A,H66B,H66C), C69(H69A,H69B,H69C), C40(H40A,H40B,H40C), C100(H10A,H10B,
 H10C), C26(H26A,H26B,H26C)
;
_smtbx_masks_special_details
;
A solvent mask was calculated and 1905 electrons were 
found per unit cell. 
This was included in the formula as
16NO3 anions and 32 H2O solvent molecules per Asymmetric Unit.
;
_smtbx_masks_void_probe_radius 1.2
_smtbx_masks_void_truncation_radius 1.2
_olex2_submission_special_instructions 'No special instructions were received'
_oxdiff_exptl_absorpt_empirical_details
;
Empirical correction (ABSPACK) includes:
- Absorption correction using spherical harmonics
- Frame scaling
;
_oxdiff_exptl_absorpt_empirical_full_max 1.121
_oxdiff_exptl_absorpt_empirical_full_min 0.879

loop_
_space_group_symop_operation_xyz
'x, y, z'
'-x, -y, -z'

loop_
_atom_site_label
_atom_site_type_symbol
_atom_site_fract_x
_atom_site_fract_y
_atom_site_fract_z
_atom_site_U_iso_or_equiv
_atom_site_adp_type
_atom_site_occupancy
_atom_site_site_symmetry_order
_atom_site_calc_flag
_atom_site_refinement_flags_posn
_atom_site_refinement_flags_adp
_atom_site_refinement_flags_occupancy
_atom_site_disorder_assembly
_atom_site_disorder_group
Pd1 Pd 0.52939(3) 0.60589(3) 0.30250(2) 0.04700(18) Uani 1 1 d . U . . .
Pd2 Pd 0.98655(3) 0.54322(3) -0.21482(2) 0.05031(19) Uani 1 1 d . U . . .
Pd3 Pd 0.78090(3) 0.19688(3) 0.10910(3) 0.0525(2) Uani 1 1 d . U . . .
Pd4 Pd 0.20691(4) 0.45127(3) 0.41046(2) 0.0552(2) Uani 1 1 d . U . . .
Pd5 Pd -0.01017(4) -0.17455(3) 0.22148(3) 0.0557(2) Uani 1 1 d . U . . .
Pd6 Pd 0.75981(4) 0.91263(3) -0.05640(2) 0.0541(2) Uani 1 1 d . U . . .
Pd7 Pd 0.47692(4) 0.04841(4) 0.27339(3) 0.0597(2) Uani 1 1 d . U . . .
Pd8 Pd 0.29352(4) -0.26464(3) 0.63098(3) 0.0634(2) Uani 1 1 d . U . . .
N23 N 0.5423(3) 0.6487(3) 0.2411(2) 0.0462(17) Uani 1 1 d . U . . .
N43 N 1.0245(4) 0.5488(4) -0.2825(3) 0.060(2) Uani 1 1 d . U . . .
N40 N 0.9500(4) 0.5372(4) -0.1477(3) 0.059(2) Uani 1 1 d . U . . .
N63 N 0.1103(4) -0.0831(3) 0.2746(3) 0.0516(18) Uani 1 1 d . U . . .
N102 N 0.7037(4) 0.2082(3) 0.0818(3) 0.060(2) Uani 1 1 d . U . . .
N100 N 0.6038(4) 0.2228(3) 0.0756(3) 0.057(2) Uani 1 1 d . U . . .
N28 N 0.7037(4) 0.8062(3) 0.0573(3) 0.057(2) Uani 1 1 d . U . . .
N66 N 0.3029(4) 0.0087(3) 0.2557(3) 0.059(2) Uani 1 1 d . U . . .
N126 N 0.2205(4) 0.3764(3) 0.4491(2) 0.0513(18) Uani 1 1 d . U . . .
N114 N 0.4875(4) 0.5423(4) 0.2755(3) 0.0541(19) Uani 1 1 d . U . . .
N88 N 0.3367(4) 0.4275(3) 0.2221(3) 0.0538(19) Uani 1 1 d . U . . .
N61 N 0.8363(4) 0.4757(4) 0.0060(3) 0.064(2) Uani 1 1 d . U . . .
N145 N 0.0721(4) 0.1675(3) 0.7190(3) 0.065(2) Uani 1 1 d . U . . .
N98 N 0.3272(4) 0.0983(4) 0.0653(3) 0.060(2) Uani 1 1 d . U . . .
N26 N 0.7312(4) 0.8773(3) 0.0073(3) 0.0507(18) Uani 1 1 d . U . . .
N105 N 0.1042(4) 0.4334(3) 0.2228(3) 0.0541(19) Uani 1 1 d . U . . .
N95 N 0.4041(4) 0.1450(3) 0.0781(3) 0.0523(19) Uani 1 1 d . U . . .
N31 N 0.7891(4) 0.2874(3) 0.0945(3) 0.058(2) Uani 1 1 d . U . . .
N151 N 0.7737(4) 0.1056(4) 0.1239(3) 0.064(2) Uani 1 1 d . U . . .
N77 N 0.1695(4) 0.3940(4) 0.3750(3) 0.063(2) Uani 1 1 d . U . . .
N1 N 0.0492(4) -0.1424(4) 0.2536(3) 0.061(2) Uani 1 1 d . U . . .
N142 N 0.4582(4) -0.0027(4) 0.3311(3) 0.067(2) Uani 1 1 d . U . . .
N21 N 0.5889(4) 0.6784(3) 0.1724(3) 0.059(2) Uani 1 1 d . U . . .
N46 N 0.0301(4) 0.2529(4) 0.3376(3) 0.059(2) Uani 1 1 d . U . . .
N117 N 0.1971(5) 0.2035(4) 0.5632(3) 0.068(2) Uani 1 1 d . U . . .
N158 N 0.5172(4) 0.5626(4) 0.3658(3) 0.062(2) Uani 1 1 d . U . . .
C22 C 0.5943(4) 0.6398(4) 0.2103(3) 0.048(2) Uani 1 1 d . U . . .
H22 H 0.630663 0.611730 0.212777 0.058 Uiso 1 1 calc R U . . .
N69 N 0.4009(4) 0.0206(4) 0.2568(3) 0.069(2) Uani 1 1 d . U . . .
N74 N -0.1991(4) 0.2466(3) 0.3531(3) 0.062(2) Uani 1 1 d . U . . .
C101 C 0.6425(5) 0.2205(4) 0.1036(4) 0.056(2) Uani 1 1 d . U . . .
N162 N 0.8497(4) 0.9235(5) -0.0487(3) 0.072(2) Uani 1 1 d . U . . .
N140 N 0.4103(4) -0.0271(4) 0.3996(3) 0.067(2) Uani 1 1 d . U . . .
C90 C 0.4058(4) 0.2358(4) 0.1211(3) 0.051(2) Uani 1 1 d . U . . .
H90 H 0.361678 0.236329 0.133200 0.061 Uiso 1 1 calc R U . . .
C91 C 0.4397(4) 0.2798(4) 0.1339(3) 0.048(2) Uani 1 1 d . U . . .
C111 C 0.4312(4) 0.4580(4) 0.2361(3) 0.049(2) Uani 1 1 d . U . . .
N170 N 0.5689(4) 0.6691(4) 0.3299(3) 0.063(2) Uani 1 1 d . U . . .
C62 C 0.0630(5) -0.0844(4) 0.2535(3) 0.054(2) Uani 1 1 d . U . . .
H62 H 0.042354 -0.049623 0.240342 0.065 Uiso 1 1 calc R U . . .
C34 C 0.7988(4) 0.4107(4) 0.0672(3) 0.049(2) Uani 1 1 d . U . . .
C55 C 0.1417(5) -0.0297(4) 0.2767(3) 0.050(2) Uani 1 1 d . U . . .
N135 N 0.2917(4) -0.2101(4) 0.5761(3) 0.068(2) Uani 1 1 d . U . . .
N176 N 0.0550(5) -0.1829(5) 0.1604(3) 0.083(3) Uani 1 1 d . U . . .
C125 C 0.2703(5) 0.3321(5) 0.4370(3) 0.061(3) Uani 1 1 d . U . . .
H125 H 0.302829 0.339498 0.411430 0.073 Uiso 1 1 calc R U . . .
C86 C 0.4332(4) 0.3685(4) 0.1866(3) 0.052(2) Uani 1 1 d . U . . .
H86 H 0.477995 0.361941 0.182924 0.062 Uiso 1 1 calc R U . . .
N165 N 0.7904(5) 0.9484(5) -0.1200(3) 0.080(3) Uani 1 1 d . U . . .
C87 C 0.3995(4) 0.4161(4) 0.2134(3) 0.055(2) Uani 1 1 d . U . . .
C84 C 0.3381(4) 0.3419(4) 0.1739(3) 0.052(2) Uani 1 1 d . U . . .
H84 H 0.314873 0.316533 0.160944 0.062 Uiso 1 1 calc R U . . .
C13 C 0.8367(5) 0.5330(4) -0.0131(3) 0.063(3) Uani 1 1 d . U . . .
N137 N 0.2933(5) -0.1341(4) 0.5262(3) 0.076(3) Uani 1 1 d . U . . .
C107 C 0.1953(5) 0.3600(4) 0.2092(3) 0.056(2) Uani 1 1 d . U . . .
H107 H 0.213284 0.318139 0.203691 0.067 Uiso 1 1 calc R U . . .
C59 C 0.2378(5) 0.0137(4) 0.2676(3) 0.056(2) Uani 1 1 d . U . . .
C109 C 0.2047(4) 0.4646(4) 0.2199(4) 0.057(2) Uani 1 1 d . U . . .
H109 H 0.228815 0.496716 0.222725 0.068 Uiso 1 1 calc R U . . .
C53 C 0.0931(5) 0.2442(4) 0.3310(4) 0.056(2) Uani 1 1 d . U . . .
C147 C 0.1567(5) 0.1097(5) 0.6661(4) 0.065(3) Uani 1 1 d . U . . .
H147 H 0.185416 0.072894 0.659030 0.078 Uiso 1 1 calc R U . . .
N2 N 1.0784(4) 0.5198(6) -0.2058(4) 0.088(3) Uani 1 1 d . U . . .
C94 C 0.5041(4) 0.1851(4) 0.0737(3) 0.049(2) Uani 1 1 d . U . . .
H94 H 0.525917 0.153324 0.053248 0.059 Uiso 1 1 calc R U . . .
C75 C -0.1637(5) 0.2765(5) 0.3730(4) 0.064(3) Uani 1 1 d . U . . .
H75 H -0.185111 0.308354 0.393528 0.077 Uiso 1 1 calc R U . . .
C93 C 0.5369(5) 0.2284(4) 0.0890(3) 0.060(3) Uani 1 1 d . U . . .
C9 C 0.8007(5) 0.4714(5) 0.0496(3) 0.056(2) Uani 1 1 d . U . . .
C108 C 0.2357(5) 0.4058(4) 0.2115(3) 0.057(2) Uani 1 1 d . U . . .
C37 C 0.8750(5) 0.5356(5) -0.0586(3) 0.060(3) Uani 1 1 d . U . . .
C70 C 0.3404(5) 0.0405(5) 0.2713(3) 0.058(2) Uani 1 1 d . U . . .
H70 H 0.325161 0.074620 0.291212 0.069 Uiso 1 1 calc R U . . .
C56 C 0.1050(5) 0.0279(4) 0.2899(3) 0.053(2) Uani 1 1 d . U . . .
H56 H 0.060066 0.031669 0.298209 0.064 Uiso 1 1 calc R U . . .
C83 C 0.3051(4) 0.3910(5) 0.2019(4) 0.055(2) Uani 1 1 d . U . . .
C20 C 0.6933(5) 0.7468(4) 0.0776(3) 0.056(2) Uani 1 1 d . U . . .
C63 C 0.6448(5) 0.7425(4) 0.1146(3) 0.057(2) Uani 1 1 d . U . . .
H63 H 0.618156 0.778367 0.127597 0.068 Uiso 1 1 calc R U . . .
C57 C 0.1376(5) 0.0802(4) 0.2902(3) 0.050(2) Uani 1 1 d . U . . .
C12 C 0.7994(5) 0.5862(4) 0.0091(3) 0.060(3) Uani 1 1 d . U . . .
H12 H 0.798742 0.624749 -0.006488 0.072 Uiso 1 1 calc R U . . .
C99 C 0.3433(5) 0.1493(4) 0.0800(3) 0.053(2) Uani 1 1 d . U . . .
H99 H 0.313940 0.184710 0.090591 0.064 Uiso 1 1 calc R U . . .
C33 C 0.7686(5) 0.3939(4) 0.1108(3) 0.056(2) Uani 1 1 d . U . . .
H33 H 0.750466 0.424657 0.133060 0.068 Uiso 1 1 calc R U . . .
C60 C 0.2062(5) -0.0361(4) 0.2673(3) 0.053(2) Uani 1 1 d . U . . .
H60 H 0.229671 -0.075775 0.260394 0.064 Uiso 1 1 calc R U . . .
C89 C 0.4407(5) 0.1903(4) 0.0891(3) 0.049(2) Uani 1 1 d . U . . .
N177 N 0.2446(5) 0.5079(4) 0.4470(3) 0.062(2) Uani 1 1 d . U . . .
N178 N 0.4894(5) 0.1102(5) 0.2184(3) 0.082(3) Uani 1 1 d . U . . .
C49 C -0.0003(6) 0.2060(4) 0.3291(4) 0.066(3) Uani 1 1 d . U . . .
C80 C 0.1218(5) 0.2974(4) 0.3441(4) 0.059(2) Uani 1 1 d . U . . .
C103 C 0.7005(6) 0.2024(5) 0.0358(4) 0.068(3) Uani 1 1 d . U . . .
H103 H 0.735886 0.195207 0.010846 0.082 Uiso 1 1 calc R U . . .
C17 C 0.6745(5) 0.6306(4) 0.1125(3) 0.053(2) Uani 1 1 d . U . . .
H17 H 0.667283 0.590402 0.123828 0.063 Uiso 1 1 calc R U . . .
C16 C 0.6351(5) 0.6829(4) 0.1332(3) 0.056(2) Uani 1 1 d . U . . .
C146 C 0.1173(5) 0.1164(5) 0.7075(3) 0.065(3) Uani 1 1 d . U . . .
H146 H 0.120716 0.084813 0.729567 0.078 Uiso 1 1 calc R U . . .
C85 C 0.4052(4) 0.3291(4) 0.1645(3) 0.049(2) Uani 1 1 d . U . . .
C10 C 0.7653(5) 0.5230(4) 0.0731(3) 0.057(2) Uani 1 1 d . U . . .
H10 H 0.741492 0.518129 0.103224 0.068 Uiso 1 1 calc R U . . .
C106 C 0.1342(4) 0.3751(4) 0.2148(3) 0.053(2) Uani 1 1 d . U . . .
H106 H 0.109222 0.343295 0.213090 0.064 Uiso 1 1 calc R U . . .
C76 C -0.0995(5) 0.2656(5) 0.3666(4) 0.065(3) Uani 1 1 d . U . . .
C11 C 0.7645(5) 0.5828(5) 0.0526(4) 0.059(2) Uani 1 1 d . U . . .
C19 C 0.7334(5) 0.6958(4) 0.0577(3) 0.058(2) Uani 1 1 d . U . . .
H19 H 0.767097 0.700157 0.032235 0.070 Uiso 1 1 calc R U . . .
C110 C 0.1418(5) 0.4788(5) 0.2244(4) 0.060(3) Uani 1 1 d . U . . .
H110 H 0.122899 0.520538 0.228796 0.071 Uiso 1 1 calc R U . . .
C92 C 0.5034(4) 0.2755(4) 0.1177(3) 0.048(2) Uani 1 1 d . U . . .
H92 H 0.525738 0.305815 0.126251 0.057 Uiso 1 1 calc R U . . .
C143 C 0.4825(6) -0.0609(5) 0.3407(3) 0.071(3) Uani 1 1 d . U . . .
H143 H 0.514035 -0.086954 0.320475 0.085 Uiso 1 1 calc R U . . .
N181 N 0.5580(5) 0.0751(6) 0.2861(4) 0.088(3) Uani 1 1 d . U . . .
C81 C 0.1853(6) 0.3057(5) 0.3261(4) 0.067(3) Uani 1 1 d . U . . .
H81 H 0.212644 0.279204 0.303684 0.080 Uiso 1 1 calc R U . . .
C73 C -0.1683(5) 0.2011(4) 0.3247(4) 0.062(3) Uani 1 1 d . U . . .
H73 H -0.192495 0.176957 0.311525 0.074 Uiso 1 1 calc R U . . .
C120 C 0.2651(5) 0.0923(5) 0.5231(3) 0.063(3) Uani 1 1 d . U . . .
C132 C 0.3368(5) 0.0298(5) 0.4609(3) 0.057(2) Uani 1 1 d . U . . .
H132 H 0.346393 0.066646 0.444790 0.069 Uiso 1 1 calc R U . . .
N191 N 0.1915(6) 0.5277(5) 0.3713(4) 0.085(3) Uani 1 1 d . U . . .
C27 C 0.7285(5) 0.8173(4) 0.0150(3) 0.050(2) Uani 1 1 d . U . . .
H27 H 0.742928 0.786380 -0.007617 0.061 Uiso 1 1 calc R U . . .
C122 C 0.1935(5) 0.1521(4) 0.5860(4) 0.058(2) Uani 1 1 d . U . . .
C112 C 0.3966(5) 0.5153(5) 0.2536(3) 0.062(3) Uani 1 1 d . U . . .
H112 H 0.353814 0.526282 0.251331 0.074 Uiso 1 1 calc R U . . .
N192 N 0.3886(5) -0.2827(5) 0.6153(4) 0.085(3) Uani 1 1 d D U . . .
N193 N 0.2945(5) -0.3230(4) 0.6849(4) 0.083(3) Uani 1 1 d . U . . .
C38 C 0.8999(5) 0.5881(5) -0.0780(3) 0.066(3) Uani 1 1 d . U . . .
H38 H 0.892622 0.624474 -0.060293 0.079 Uiso 1 1 calc R U . . .
C104 C 0.6412(5) 0.2084(5) 0.0332(4) 0.065(3) Uani 1 1 d . U . . .
H104 H 0.626196 0.203655 0.006475 0.078 Uiso 1 1 calc R U . . .
C115 C 0.5217(4) 0.4891(4) 0.2580(3) 0.055(2) Uani 1 1 d . U . . .
H115 H 0.565372 0.480287 0.258503 0.066 Uiso 1 1 calc R U . . .
C141 C 0.4130(5) 0.0166(5) 0.3667(3) 0.059(2) Uani 1 1 d . U . . .
H141 H 0.386527 0.055178 0.368712 0.071 Uiso 1 1 calc R U . . .
C41 C 0.9243(5) 0.4847(5) -0.1290(4) 0.067(3) Uani 1 1 d . U . . .
H41 H 0.930574 0.449146 -0.147479 0.080 Uiso 1 1 calc R U . . .
C97 C 0.3810(5) 0.0594(5) 0.0559(4) 0.067(3) Uani 1 1 d . U . . .
H97 H 0.384013 0.018699 0.044849 0.080 Uiso 1 1 calc R U . . .
C52 C 0.1300(5) 0.1894(4) 0.3158(3) 0.055(2) Uani 1 1 d . U . . .
H52 H 0.174791 0.185063 0.312172 0.066 Uiso 1 1 calc R U . . .
C121 C 0.2276(5) 0.0962(5) 0.5684(3) 0.065(3) Uani 1 1 d . U . . .
H121 H 0.225775 0.060091 0.586896 0.078 Uiso 1 1 calc R U . . .
C24 C 0.5010(5) 0.6929(4) 0.2253(3) 0.061(3) Uani 1 1 d . U . . .
H24 H 0.459832 0.708788 0.241669 0.073 Uiso 1 1 calc R U . . .
C58 C 0.2032(5) 0.0713(4) 0.2787(3) 0.053(2) Uani 1 1 d . U . . .
H58 H 0.225333 0.105858 0.278430 0.064 Uiso 1 1 calc R U . . .
C71 C -0.0686(4) 0.2199(4) 0.3361(4) 0.053(2) Uani 1 1 d . U . . .
N194 N 0.8577(5) 0.1831(4) 0.1382(3) 0.073(2) Uani 1 1 d . U . . .
C51 C 0.0997(5) 0.1391(4) 0.3057(3) 0.053(2) Uani 1 1 d . U . . .
C131 C 0.3655(5) -0.0276(5) 0.4402(3) 0.061(3) Uani 1 1 d . U . . .
C127 C 0.1727(5) 0.3635(5) 0.4854(4) 0.069(3) Uani 1 1 d . U . . .
H127 H 0.136361 0.393100 0.494743 0.083 Uiso 1 1 calc R U . . .
C50 C 0.0364(5) 0.1487(4) 0.3103(4) 0.060(3) Uani 1 1 d . U . . .
H50 H 0.015464 0.117614 0.301113 0.072 Uiso 1 1 calc R U . . .
C78 C 0.1099(6) 0.3854(5) 0.3900(5) 0.076(3) Uani 1 1 d . U . . .
H78 H 0.083998 0.413930 0.411622 0.092 Uiso 1 1 calc R U . . .
C113 C 0.4259(5) 0.5539(4) 0.2735(3) 0.058(2) Uani 1 1 d . U . . .
H113 H 0.401833 0.590893 0.286700 0.069 Uiso 1 1 calc R U . . .
C67 C 0.3424(6) -0.0341(6) 0.2285(4) 0.076(3) Uani 1 1 d . U . . .
H67 H 0.330071 -0.065058 0.212323 0.091 Uiso 1 1 calc R U . . .
C124 C 0.2763(5) 0.2773(5) 0.4593(3) 0.060(2) Uani 1 1 d . U . . .
H124 H 0.313570 0.248611 0.450327 0.072 Uiso 1 1 calc R U . . .
C148 C 0.1555(5) 0.1572(5) 0.6334(3) 0.064(3) Uani 1 1 d . U . . .
C82 C 0.2050(6) 0.3560(5) 0.3438(3) 0.068(3) Uani 1 1 d . U . . .
H82 H 0.247624 0.363446 0.332352 0.081 Uiso 1 1 calc R U . . .
C72 C -0.1046(5) 0.1881(4) 0.3140(4) 0.065(3) Uani 1 1 d . U . . .
H72 H -0.084356 0.157867 0.291833 0.078 Uiso 1 1 calc R U . . .
C32 C 0.7655(5) 0.3345(4) 0.1211(3) 0.060(3) Uani 1 1 d . U . . .
H32 H 0.743568 0.325409 0.150978 0.073 Uiso 1 1 calc R U . . .
C116 C 0.4921(5) 0.4473(4) 0.2391(4) 0.061(3) Uani 1 1 d . U . . .
H116 H 0.516261 0.409431 0.227748 0.073 Uiso 1 1 calc R U . . .
C39 C 0.9348(5) 0.5893(5) -0.1223(3) 0.061(3) Uani 1 1 d . U . . .
H39 H 0.948351 0.626855 -0.135010 0.073 Uiso 1 1 calc R U . . .
C65 C 0.0907(5) -0.1772(5) 0.2756(4) 0.066(3) Uani 1 1 d . U . . .
H65 H 0.091720 -0.220327 0.281324 0.079 Uiso 1 1 calc R U . . .
C118 C 0.2324(5) 0.2024(5) 0.5189(4) 0.064(3) Uani 1 1 d . U . . .
C64 C 0.1296(6) -0.1415(5) 0.2877(5) 0.080(3) Uani 1 1 d . U . . .
H64 H 0.163458 -0.154358 0.302431 0.097 Uiso 1 1 calc R U . . .
C44 C 1.0936(5) 0.5229(7) -0.2889(4) 0.080(3) Uani 1 1 d . U . . .
H44A H 1.098256 0.477816 -0.293894 0.096 Uiso 1 1 calc R U . . .
H44B H 1.118018 0.541613 -0.316445 0.096 Uiso 1 1 calc R U . . .
C30 C 0.7051(5) 0.9044(5) 0.0469(4) 0.066(3) Uani 1 1 d . U . . .
H30 H 0.699651 0.947626 0.052039 0.079 Uiso 1 1 calc R U . . .
C123 C 0.2278(5) 0.2627(5) 0.4957(3) 0.063(3) Uani 1 1 d . U . . .
N201 N -0.0683(5) -0.2122(5) 0.1882(3) 0.076(3) Uani 1 1 d . U . . .
C29 C 0.6879(6) 0.8621(5) 0.0781(4) 0.068(3) Uani 1 1 d . U . . .
H29 H 0.668170 0.869356 0.109190 0.082 Uiso 1 1 calc R U . . .
C25 C 0.5282(5) 0.7102(5) 0.1829(4) 0.069(3) Uani 1 1 d . U . . .
H25 H 0.509300 0.738869 0.163831 0.082 Uiso 1 1 calc R U . . .
C130 C 0.3507(6) -0.0792(5) 0.4618(4) 0.073(3) Uani 1 1 d . U . . .
H130 H 0.369387 -0.118164 0.448987 0.087 Uiso 1 1 calc R U . . .
C119 C 0.2642(5) 0.1502(5) 0.4994(3) 0.066(3) Uani 1 1 d . U . . .
H119 H 0.287100 0.151607 0.468744 0.079 Uiso 1 1 calc R U . . .
C136 C 0.2984(5) -0.1518(5) 0.5683(4) 0.071(3) Uani 1 1 d . U . . .
H136 H 0.305971 -0.125096 0.590036 0.085 Uiso 1 1 calc R U . . .
C129 C 0.3080(6) -0.0759(5) 0.5030(4) 0.078(3) Uani 1 1 d . U . . .
C47 C 0.9965(5) 0.5160(5) -0.3116(4) 0.066(3) Uani 1 1 d . U . . .
H47A H 1.005188 0.471464 -0.306215 0.100 Uiso 1 1 calc R U . . .
H47B H 1.014700 0.525430 -0.343421 0.100 Uiso 1 1 calc R U . . .
H47C H 0.950580 0.528603 -0.305005 0.100 Uiso 1 1 calc R U . . .
C18 C 0.7228(5) 0.6378(4) 0.0764(3) 0.053(2) Uani 1 1 d . U . . .
C144 C 0.4559(6) -0.0754(5) 0.3818(4) 0.087(4) Uani 1 1 d . U . . .
H144 H 0.465941 -0.112875 0.397143 0.105 Uiso 1 1 calc R U . . .
C68 C 0.4036(6) -0.0254(5) 0.2281(4) 0.077(3) Uani 1 1 d . U . . .
H68 H 0.441071 -0.047823 0.210721 0.093 Uiso 1 1 calc R U . . .
C48 C 1.0188(6) 0.6162(5) -0.2979(4) 0.083(4) Uani 1 1 d . U . . .
H48A H 0.975363 0.629746 -0.301281 0.125 Uiso 1 1 calc R U . . .
H48B H 1.048460 0.620335 -0.327101 0.125 Uiso 1 1 calc R U . . .
H48C H 1.028747 0.641805 -0.275184 0.125 Uiso 1 1 calc R U . . .
C42 C 0.8907(6) 0.4822(5) -0.0856(4) 0.077(3) Uani 1 1 d . U . . .
H42 H 0.877609 0.444188 -0.073238 0.093 Uiso 1 1 calc R U . . .
C133 C 0.2955(6) 0.0351(5) 0.5033(4) 0.070(3) Uani 1 1 d . U . . .
C168 C 0.8423(6) 0.9729(6) -0.0138(4) 0.081(3) Uani 1 1 d . U . . .
H16A H 0.822247 1.011724 -0.024527 0.121 Uiso 1 1 calc R U . . .
H16B H 0.884053 0.978499 -0.008975 0.121 Uiso 1 1 calc R U . . .
H16C H 0.815651 0.960485 0.014899 0.121 Uiso 1 1 calc R U . . .
C96 C 0.4302(5) 0.0844(4) 0.0638(4) 0.069(3) Uani 1 1 d . U . . .
H96 H 0.472890 0.065655 0.060643 0.083 Uiso 1 1 calc R U . . .
C138 C 0.2796(8) -0.1851(7) 0.5047(5) 0.101(4) Uani 1 1 d . U . . .
H138 H 0.272203 -0.186220 0.474955 0.121 Uiso 1 1 calc R U . . .
C150 C 0.0705(6) 0.2116(5) 0.6860(4) 0.070(3) Uani 1 1 d . U . . .
H150 H 0.040575 0.247589 0.693088 0.084 Uiso 1 1 calc R U . . .
C128 C 0.1778(5) 0.3084(5) 0.5079(3) 0.064(3) Uani 1 1 d . U . . .
H128 H 0.144912 0.301332 0.533300 0.076 Uiso 1 1 calc R U . . .
C149 C 0.1100(6) 0.2074(5) 0.6424(4) 0.080(3) Uani 1 1 d . U . . .
H149 H 0.105368 0.238287 0.619977 0.096 Uiso 1 1 calc R U . . .
C36 C 0.8216(6) 0.3003(4) 0.0531(4) 0.074(3) Uani 1 1 d . U . . .
H36 H 0.842768 0.267156 0.033636 0.089 Uiso 1 1 calc R U . . .
C79 C 0.0829(6) 0.3394(5) 0.3771(5) 0.075(3) Uani 1 1 d . U . . .
H79 H 0.039705 0.335084 0.389390 0.090 Uiso 1 1 calc R U . . .
C152 C 0.7922(8) 0.0680(6) 0.0791(5) 0.108(5) Uani 1 1 d . U . . .
H15A H 0.754672 0.068189 0.066259 0.161 Uiso 1 1 calc R U . . .
H15B H 0.808548 0.025338 0.085423 0.161 Uiso 1 1 calc R U . . .
H15C H 0.824871 0.086719 0.057248 0.161 Uiso 1 1 calc R U . . .
C179 C 0.5569(6) 0.1239(7) 0.2154(5) 0.092(4) Uani 1 1 d . U . . .
H17D H 0.586785 0.091384 0.196994 0.110 Uiso 1 1 calc R U . . .
H17E H 0.562195 0.163684 0.199268 0.110 Uiso 1 1 calc R U . . .
C180 C 0.5734(6) 0.1269(7) 0.2574(4) 0.087(4) Uani 1 1 d . U . . .
H18A H 0.550911 0.165279 0.273073 0.105 Uiso 1 1 calc R U . . .
H18B H 0.619507 0.128877 0.252265 0.105 Uiso 1 1 calc R U . . .
C202 C -0.1238(7) -0.1717(7) 0.1875(4) 0.098(4) Uani 1 1 d . U . . .
H20A H -0.150520 -0.167702 0.218226 0.146 Uiso 1 1 calc R U . . .
H20B H -0.147010 -0.188079 0.167278 0.146 Uiso 1 1 calc R U . . .
H20C H -0.112595 -0.131144 0.176316 0.146 Uiso 1 1 calc R U . . .
C134 C 0.2795(6) -0.0229(5) 0.5247(4) 0.072(3) Uani 1 1 d . U . . .
H134 H 0.249938 -0.023639 0.553001 0.087 Uiso 1 1 calc R U . . .
C167 C 0.8100(8) 0.8954(8) -0.1548(5) 0.111(5) Uani 1 1 d . U . . .
H16D H 0.847081 0.868839 -0.148642 0.167 Uiso 1 1 calc R U . . .
H16E H 0.820437 0.912741 -0.185547 0.167 Uiso 1 1 calc R U . . .
H16F H 0.774800 0.871098 -0.152275 0.167 Uiso 1 1 calc R U . . .
C159 C 0.4473(7) 0.5543(8) 0.3842(4) 0.103(5) Uani 1 1 d . U . . .
H15D H 0.420352 0.592869 0.380120 0.155 Uiso 1 1 calc R U . . .
H15E H 0.440380 0.543776 0.416654 0.155 Uiso 1 1 calc R U . . .
H15F H 0.436423 0.521082 0.367727 0.155 Uiso 1 1 calc R U . . .
C139 C 0.2791(7) -0.2310(6) 0.5345(4) 0.087(4) Uani 1 1 d . U . . .
H139 H 0.271600 -0.271668 0.529408 0.104 Uiso 1 1 calc R U . . .
C171 C 0.6310(6) 0.6819(7) 0.3031(5) 0.093(4) Uani 1 1 d . U . . .
H17A H 0.626724 0.696531 0.272733 0.139 Uiso 1 1 calc R U . . .
H17B H 0.661202 0.643948 0.300396 0.139 Uiso 1 1 calc R U . . .
H17C H 0.646404 0.713567 0.318258 0.139 Uiso 1 1 calc R U . . .
C185 C 0.4448(6) 0.1668(6) 0.2324(5) 0.090(4) Uani 1 1 d . U . . .
H18C H 0.401178 0.156845 0.239064 0.135 Uiso 1 1 calc R U . . .
H18D H 0.450030 0.197504 0.207852 0.135 Uiso 1 1 calc R U . . .
H18E H 0.453446 0.183587 0.259700 0.135 Uiso 1 1 calc R U . . .
C45 C 1.1187(7) 0.5330(9) -0.2531(5) 0.109(5) Uani 1 1 d . U . . .
H45A H 1.126385 0.576725 -0.254161 0.131 Uiso 1 1 calc R U . . .
H45B H 1.160417 0.507143 -0.256788 0.131 Uiso 1 1 calc R U . . .
C163 C 0.8872(6) 0.9389(7) -0.0922(5) 0.095(4) Uani 1 1 d . U . . .
H16G H 0.905395 0.900581 -0.109478 0.114 Uiso 1 1 calc R U . . .
H16H H 0.922649 0.960009 -0.087756 0.114 Uiso 1 1 calc R U . . .
C35 C 0.8256(6) 0.3600(5) 0.0377(4) 0.084(4) Uani 1 1 d . U . . .
H35 H 0.846439 0.367386 0.007241 0.101 Uiso 1 1 calc R U . . .
C161 C 0.5613(7) 0.5082(6) 0.3650(4) 0.099(5) Uani 1 1 d . U . . .
H16I H 0.551237 0.477024 0.346191 0.149 Uiso 1 1 calc R U . . .
H16J H 0.558844 0.492197 0.395955 0.149 Uiso 1 1 calc R U . . .
H16K H 0.604274 0.517950 0.352115 0.149 Uiso 1 1 calc R U . . .
C184 C 0.4793(8) 0.0870(7) 0.1758(4) 0.103(5) Uani 1 1 d . U . . .
H18F H 0.507046 0.048061 0.167659 0.154 Uiso 1 1 calc R U . . .
H18G H 0.489185 0.117450 0.151484 0.154 Uiso 1 1 calc R U . . .
H18H H 0.434966 0.080082 0.179916 0.154 Uiso 1 1 calc R U . . .
C183 C 0.6112(5) 0.0187(8) 0.2699(6) 0.121(6) Uani 1 1 d . U . . .
H18I H 0.591342 -0.017124 0.264569 0.181 Uiso 1 1 calc R U . . .
H18J H 0.635530 0.008508 0.293354 0.181 Uiso 1 1 calc R U . . .
H18K H 0.639675 0.029813 0.241611 0.181 Uiso 1 1 calc R U . . .
C164 C 0.8477(6) 0.9799(7) -0.1186(4) 0.089(4) Uani 1 1 d . U . . .
H16L H 0.872308 0.986265 -0.149823 0.107 Uiso 1 1 calc R U . . .
H16M H 0.834052 1.020672 -0.103772 0.107 Uiso 1 1 calc R U . . .
C153 C 0.7123(8) 0.0940(6) 0.1466(7) 0.127(6) Uani 1 1 d . U . . .
H15G H 0.696672 0.121833 0.172622 0.191 Uiso 1 1 calc R U . . .
H15H H 0.713929 0.051105 0.157392 0.191 Uiso 1 1 calc R U . . .
H15I H 0.683637 0.101139 0.125668 0.191 Uiso 1 1 calc R U . . .
C195 C 0.8374(7) 0.2152(8) 0.1837(5) 0.107(5) Uani 1 1 d . U . . .
H19A H 0.814287 0.256107 0.180013 0.160 Uiso 1 1 calc R U . . .
H19B H 0.874902 0.219679 0.195359 0.160 Uiso 1 1 calc R U . . .
H19C H 0.809720 0.190591 0.205132 0.160 Uiso 1 1 calc R U . . .
C169 C 0.8864(7) 0.8680(6) -0.0284(5) 0.092(4) Uani 1 1 d . U . . .
H16N H 0.860396 0.855621 0.000516 0.139 Uiso 1 1 calc R U . . .
H16O H 0.925979 0.879745 -0.023300 0.139 Uiso 1 1 calc R U . . .
H16P H 0.896132 0.833306 -0.049627 0.139 Uiso 1 1 calc R U . . .
C182 C 0.5536(8) 0.0909(8) 0.3339(5) 0.107(5) Uani 1 1 d . U . . .
H18L H 0.591792 0.108148 0.336430 0.161 Uiso 1 1 calc R U . . .
H18M H 0.549696 0.053630 0.352833 0.161 Uiso 1 1 calc R U . . .
H18N H 0.516235 0.121462 0.344252 0.161 Uiso 1 1 calc R U . . .
C160 C 0.5329(8) 0.6095(6) 0.3966(4) 0.097(4) Uani 1 1 d . U . . .
H16Q H 0.493734 0.637090 0.409988 0.116 Uiso 1 1 calc R U . . .
H16R H 0.548738 0.587289 0.421838 0.116 Uiso 1 1 calc R U . . .
C197 C 0.8701(9) 0.1151(8) 0.1422(7) 0.120(5) Uani 1 1 d . U . . .
H19D H 0.898274 0.099127 0.113450 0.144 Uiso 1 1 calc R U . . .
H19E H 0.893740 0.105332 0.166548 0.144 Uiso 1 1 calc R U . . .
C196 C 0.9180(7) 0.2066(9) 0.1085(6) 0.112(5) Uani 1 1 d . U . . .
H19F H 0.947827 0.211494 0.127558 0.169 Uiso 1 1 calc R U . . .
H19G H 0.906069 0.246425 0.094673 0.169 Uiso 1 1 calc R U . . .
H19H H 0.938038 0.176581 0.084522 0.169 Uiso 1 1 calc R U . . .
C166 C 0.7401(7) 0.9936(7) -0.1340(5) 0.103(5) Uani 1 1 d . U . . .
H16S H 0.705396 0.971846 -0.138076 0.154 Uiso 1 1 calc R U . . .
H16T H 0.758192 1.013494 -0.162677 0.154 Uiso 1 1 calc R U . . .
H16U H 0.723872 1.024998 -0.110443 0.154 Uiso 1 1 calc R U . . .
C8 C 0.1989(8) 0.5144(8) 0.4936(5) 0.123(6) Uani 1 1 d . U . . .
H8A H 0.177030 0.556692 0.497179 0.184 Uiso 1 1 calc R U . . .
H8B H 0.222770 0.505056 0.517429 0.184 Uiso 1 1 calc R U . . .
H8C H 0.167714 0.485478 0.495934 0.184 Uiso 1 1 calc R U . . .
C2 C 0.2527(9) 0.5633(7) 0.4230(6) 0.122(6) Uani 1 1 d . U . . .
H2A H 0.296473 0.559815 0.404183 0.147 Uiso 1 1 calc R U . . .
H2B H 0.247944 0.596979 0.444958 0.147 Uiso 1 1 calc R U . . .
C5 C 0.3078(8) 0.4821(9) 0.4538(8) 0.141(7) Uani 1 1 d . U . . .
H5A H 0.306026 0.475827 0.486328 0.212 Uiso 1 1 calc R U . . .
H5B H 0.338284 0.510758 0.441396 0.212 Uiso 1 1 calc R U . . .
H5C H 0.321229 0.442405 0.438111 0.212 Uiso 1 1 calc R U . . .
C14 C 0.3675(8) -0.3412(8) 0.6811(5) 0.123(6) Uani 1 1 d . U . . .
H14A H 0.381049 -0.314217 0.701694 0.148 Uiso 1 1 calc R U . . .
H14B H 0.374365 -0.384085 0.692541 0.148 Uiso 1 1 calc R U . . .
C15 C 0.2710(8) -0.2948(7) 0.7297(5) 0.113(5) Uani 1 1 d D U . . .
H15J H 0.297982 -0.263895 0.733546 0.169 Uiso 1 1 calc R U . . .
H15K H 0.272065 -0.326722 0.753259 0.169 Uiso 1 1 calc R U . . .
H15L H 0.227394 -0.274831 0.732297 0.169 Uiso 1 1 calc R U . . .
C3 C 0.2069(11) 0.5805(7) 0.3925(7) 0.139(7) Uani 1 1 d . U . . .
H3A H 0.167323 0.603039 0.410599 0.167 Uiso 1 1 calc R U . . .
H3B H 0.225464 0.608911 0.368425 0.167 Uiso 1 1 calc R U . . .
C1 C 0.5763(9) 0.6433(8) 0.3741(5) 0.112(5) Uani 1 1 d . U . . .
H1A H 0.618115 0.617486 0.369518 0.134 Uiso 1 1 calc R U . . .
H1B H 0.577563 0.678041 0.393848 0.134 Uiso 1 1 calc R U . . .
C54 C 1.0922(7) 0.5486(12) -0.1689(6) 0.148(8) Uani 1 1 d . U . . .
H54A H 1.084818 0.593534 -0.172696 0.222 Uiso 1 1 calc R U . . .
H54B H 1.136679 0.535921 -0.167883 0.222 Uiso 1 1 calc R U . . .
H54C H 1.064755 0.536413 -0.140566 0.222 Uiso 1 1 calc R U . . .
C43 C 1.0849(8) 0.4412(8) -0.1992(6) 0.130(7) Uani 1 1 d . U . . .
H43A H 1.060049 0.430826 -0.169322 0.195 Uiso 1 1 calc R U . . .
H43B H 1.129560 0.424527 -0.201594 0.195 Uiso 1 1 calc R U . . .
H43C H 1.069003 0.423235 -0.222979 0.195 Uiso 1 1 calc R U . . .
C21 C 0.2586(13) -0.3797(7) 0.6824(7) 0.182(10) Uani 1 1 d D U . . .
H21A H 0.277103 -0.401539 0.653814 0.273 Uiso 1 1 calc R U . . .
H21B H 0.213700 -0.365251 0.683906 0.273 Uiso 1 1 calc R U . . .
H21C H 0.262636 -0.407677 0.708020 0.273 Uiso 1 1 calc R U . . .
C31 C 0.4201(7) -0.2255(7) 0.6198(8) 0.131(6) Uani 1 1 d D U . . .
H31A H 0.387534 -0.189510 0.626563 0.197 Uiso 1 1 calc R U . . .
H31B H 0.450051 -0.218386 0.591243 0.197 Uiso 1 1 calc R U . . .
H31C H 0.442796 -0.231999 0.644472 0.197 Uiso 1 1 calc R U . . .
C4 C 0.1316(12) 0.5431(10) 0.3644(9) 0.177(10) Uani 1 1 d . U . . .
H4A H 0.119379 0.508489 0.350045 0.266 Uiso 1 1 calc R U . . .
H4B H 0.101882 0.552304 0.393579 0.266 Uiso 1 1 calc R U . . .
H4C H 0.130439 0.579496 0.344484 0.266 Uiso 1 1 calc R U . . .
C6 C 0.2429(14) 0.5184(8) 0.3273(7) 0.188(10) Uani 1 1 d . U . . .
H6A H 0.284422 0.507476 0.334812 0.282 Uiso 1 1 calc R U . . .
H6B H 0.234298 0.485045 0.309687 0.282 Uiso 1 1 calc R U . . .
H6C H 0.242709 0.556650 0.309373 0.282 Uiso 1 1 calc R U . . .
C7 C 0.4085(11) -0.3377(11) 0.6366(10) 0.195(10) Uani 1 1 d D U . . .
H7A H 0.452927 -0.338283 0.639355 0.234 Uiso 1 1 calc R U . . .
H7B H 0.406441 -0.373648 0.618223 0.234 Uiso 1 1 calc DR U . . .
C28 C 0.0225(10) -0.2037(11) 0.1281(5) 0.146(7) Uani 1 1 d . U . . .
H28A H 0.017529 -0.169893 0.105942 0.175 Uiso 1 1 calc R U . . .
H28B H 0.050003 -0.238876 0.111209 0.175 Uiso 1 1 calc R U . . .
C66 C 0.0699(11) -0.1197(8) 0.1419(6) 0.161(9) Uani 1 1 d . U . . .
H66A H 0.049049 -0.088122 0.164553 0.241 Uiso 1 1 calc R U . . .
H66B H 0.054348 -0.111127 0.113985 0.241 Uiso 1 1 calc R U . . .
H66C H 0.115837 -0.118978 0.135262 0.241 Uiso 1 1 calc R U . . .
C69 C -0.0825(10) -0.2724(7) 0.2065(8) 0.145(8) Uani 1 1 d . U . . .
H69A H -0.055162 -0.304776 0.187059 0.218 Uiso 1 1 calc R U . . .
H69B H -0.127046 -0.276039 0.207328 0.218 Uiso 1 1 calc R U . . .
H69C H -0.075059 -0.276946 0.237286 0.218 Uiso 1 1 calc R U . . .
C40 C 0.1007(10) -0.2313(11) 0.1612(7) 0.185(11) Uani 1 1 d . U . . .
H40A H 0.123814 -0.224425 0.184531 0.278 Uiso 1 1 calc R U . . .
H40B H 0.130163 -0.235261 0.131493 0.278 Uiso 1 1 calc R U . . .
H40C H 0.081064 -0.269267 0.168355 0.278 Uiso 1 1 calc R U . . .
C23 C -0.0332(10) -0.2207(12) 0.1448(7) 0.158(8) Uani 1 1 d . U . . .
H23A H -0.028106 -0.265690 0.139358 0.189 Uiso 1 1 calc R U . . .
H23B H -0.060879 -0.201311 0.124883 0.189 Uiso 1 1 calc R U . . .
C100 C 0.5240(8) 0.7333(7) 0.3341(7) 0.126(6) Uani 1 1 d . U . . .
H10A H 0.525498 0.751519 0.303776 0.189 Uiso 1 1 calc R U . . .
H10B H 0.538325 0.761419 0.352979 0.189 Uiso 1 1 calc R U . . .
H10C H 0.480348 0.726543 0.348089 0.189 Uiso 1 1 calc R U . . .
C26 C 0.4168(9) -0.3040(13) 0.5680(6) 0.189(11) Uani 1 1 d D U . . .
H26A H 0.384221 -0.297892 0.550041 0.283 Uiso 1 1 calc R U . . .
H26B H 0.433450 -0.347942 0.568388 0.283 Uiso 1 1 calc DR U . . .
H26C H 0.451381 -0.280224 0.554382 0.283 Uiso 1 1 calc R U . . .
C102 C 0.8227(7) 0.0860(6) 0.1507(6) 0.093(4) Uani 1 1 d . U . . .
H10D H 0.802362 0.090656 0.183367 0.112 Uiso 1 1 calc R U . . .
H10E H 0.837827 0.041602 0.145128 0.112 Uiso 1 1 calc R U . . .

loop_
_atom_site_aniso_label
_atom_site_aniso_U_11
_atom_site_aniso_U_22
_atom_site_aniso_U_33
_atom_site_aniso_U_23
_atom_site_aniso_U_13
_atom_site_aniso_U_12
Pd1 0.0530(4) 0.0455(4) 0.0397(4) -0.0093(3) 0.0030(3) -0.0167(3)
Pd2 0.0395(4) 0.0614(4) 0.0433(4) 0.0037(3) 0.0026(3) -0.0038(3)
Pd3 0.0518(4) 0.0418(4) 0.0600(4) -0.0016(3) 0.0011(3) -0.0146(3)
Pd4 0.0812(5) 0.0415(4) 0.0449(4) -0.0046(3) -0.0074(4) -0.0249(3)
Pd5 0.0633(5) 0.0503(4) 0.0518(4) -0.0080(3) -0.0002(3) -0.0200(3)
Pd6 0.0796(5) 0.0430(4) 0.0477(4) 0.0070(3) -0.0191(4) -0.0296(3)
Pd7 0.0495(4) 0.0758(5) 0.0518(4) 0.0075(4) -0.0017(3) -0.0193(4)
Pd8 0.0633(5) 0.0436(4) 0.0786(6) -0.0079(4) -0.0054(4) -0.0059(3)
N23 0.057(4) 0.040(4) 0.035(4) 0.000(3) 0.003(3) -0.003(3)
N43 0.071(5) 0.056(5) 0.047(4) 0.001(4) -0.005(4) 0.002(4)
N40 0.060(5) 0.062(5) 0.041(4) 0.000(4) 0.008(4) 0.007(4)
N63 0.056(4) 0.038(4) 0.062(5) 0.005(3) -0.011(4) -0.014(3)
N102 0.063(5) 0.042(4) 0.063(5) -0.018(4) 0.010(4) 0.000(4)
N100 0.044(4) 0.044(4) 0.077(5) -0.017(4) -0.002(4) -0.006(3)
N28 0.083(6) 0.037(4) 0.049(5) -0.006(3) -0.003(4) -0.015(4)
N66 0.065(5) 0.043(4) 0.067(5) -0.011(4) -0.008(4) -0.011(4)
N126 0.067(5) 0.045(4) 0.037(4) 0.004(3) 0.005(3) -0.017(4)
N114 0.062(5) 0.052(4) 0.043(4) -0.001(3) 0.002(4) -0.009(4)
N88 0.058(5) 0.043(4) 0.058(5) -0.009(3) -0.004(4) -0.012(3)
N61 0.074(5) 0.057(5) 0.049(5) -0.004(4) 0.006(4) 0.001(4)
N145 0.072(5) 0.036(4) 0.092(6) -0.002(4) -0.027(5) -0.006(4)
N98 0.087(6) 0.047(4) 0.045(4) 0.001(3) -0.006(4) -0.021(4)
N26 0.070(5) 0.040(4) 0.045(4) 0.007(3) -0.013(4) -0.016(3)
N105 0.048(4) 0.045(4) 0.068(5) -0.001(4) -0.007(4) -0.011(3)
N95 0.064(5) 0.032(4) 0.062(5) -0.009(3) -0.014(4) -0.008(3)
N31 0.062(5) 0.044(4) 0.055(5) 0.001(4) 0.016(4) -0.014(4)
N151 0.061(5) 0.051(4) 0.081(6) 0.006(4) -0.016(4) -0.013(4)
N77 0.077(6) 0.051(5) 0.065(5) -0.002(4) -0.019(4) -0.022(4)
N1 0.069(5) 0.048(4) 0.071(5) -0.019(4) -0.013(4) -0.029(4)
N142 0.066(5) 0.074(6) 0.057(5) 0.010(4) -0.002(4) -0.018(4)
N21 0.064(5) 0.037(4) 0.066(5) 0.003(4) 0.009(4) -0.008(3)
N46 0.068(5) 0.046(4) 0.071(5) 0.001(4) -0.028(4) -0.020(4)
N117 0.088(6) 0.065(5) 0.041(4) -0.002(4) 0.001(4) -0.001(4)
N158 0.081(6) 0.071(5) 0.036(4) -0.001(4) -0.006(4) -0.029(5)
C22 0.062(5) 0.037(4) 0.039(5) -0.003(4) 0.001(4) -0.005(4)
N69 0.039(4) 0.083(6) 0.088(6) 0.001(5) -0.011(4) -0.028(4)
N74 0.087(6) 0.037(4) 0.058(5) -0.001(4) -0.005(4) -0.018(4)
C101 0.066(6) 0.036(4) 0.066(6) -0.011(4) -0.005(5) -0.017(4)
N162 0.074(6) 0.081(6) 0.068(6) 0.006(5) -0.017(5) -0.035(5)
N140 0.073(5) 0.081(6) 0.042(4) -0.004(4) -0.002(4) -0.001(5)
C90 0.049(5) 0.040(4) 0.063(6) -0.003(4) -0.006(4) -0.011(4)
C91 0.057(5) 0.037(4) 0.049(5) -0.012(4) -0.005(4) -0.012(4)
C111 0.042(5) 0.041(4) 0.060(5) -0.010(4) 0.002(4) -0.016(4)
N170 0.078(6) 0.047(4) 0.057(5) -0.016(4) 0.006(4) -0.016(4)
C62 0.057(5) 0.034(4) 0.064(6) -0.005(4) 0.005(5) -0.010(4)
C34 0.053(5) 0.036(4) 0.055(5) -0.005(4) 0.001(4) -0.013(4)
C55 0.062(6) 0.041(5) 0.051(5) 0.001(4) -0.018(4) -0.012(4)
N135 0.076(6) 0.043(4) 0.079(6) 0.003(4) 0.001(5) -0.015(4)
N176 0.078(6) 0.097(7) 0.067(6) -0.013(5) 0.011(5) -0.028(6)
C125 0.056(6) 0.074(6) 0.050(5) -0.002(5) 0.006(4) -0.030(5)
C86 0.036(4) 0.045(5) 0.070(6) -0.012(4) -0.004(4) -0.006(4)
N165 0.109(7) 0.076(6) 0.069(6) 0.024(5) -0.026(5) -0.057(6)
C87 0.049(5) 0.055(5) 0.062(6) -0.011(4) -0.010(4) -0.018(4)
C84 0.056(5) 0.040(4) 0.063(6) -0.009(4) -0.012(4) -0.016(4)
C13 0.079(7) 0.047(5) 0.055(6) 0.013(4) 0.001(5) -0.012(5)
N137 0.096(7) 0.063(5) 0.056(5) -0.003(4) 0.020(5) -0.023(5)
C107 0.057(6) 0.046(5) 0.066(6) -0.008(4) -0.010(5) -0.017(4)
C59 0.064(6) 0.055(5) 0.055(5) -0.003(4) -0.020(5) -0.015(4)
C109 0.049(5) 0.052(5) 0.073(6) -0.017(5) -0.012(5) -0.017(4)
C53 0.063(6) 0.038(5) 0.069(6) 0.000(4) -0.022(5) -0.003(4)
C147 0.067(6) 0.054(6) 0.068(6) -0.006(5) -0.005(5) -0.002(5)
N2 0.043(5) 0.143(9) 0.073(6) 0.006(6) -0.012(4) 0.006(5)
C94 0.052(5) 0.037(4) 0.056(5) -0.012(4) -0.009(4) -0.003(4)
C75 0.077(7) 0.048(5) 0.067(6) -0.002(5) -0.009(5) -0.013(5)
C93 0.066(6) 0.049(5) 0.058(6) -0.009(4) 0.007(5) -0.015(4)
C9 0.056(5) 0.060(6) 0.049(5) 0.009(4) -0.002(4) -0.018(4)
C108 0.063(6) 0.052(5) 0.058(6) -0.016(4) -0.011(5) -0.008(4)
C37 0.059(6) 0.066(6) 0.045(5) 0.012(4) 0.003(4) 0.004(5)
C70 0.061(6) 0.063(6) 0.051(5) 0.003(4) -0.007(4) -0.026(5)
C56 0.065(6) 0.037(4) 0.062(6) 0.002(4) -0.024(5) -0.010(4)
C83 0.029(4) 0.064(6) 0.071(6) -0.019(5) -0.008(4) -0.007(4)
C20 0.078(6) 0.039(5) 0.049(5) 0.017(4) -0.009(5) -0.017(4)
C63 0.077(6) 0.037(4) 0.049(5) -0.004(4) 0.002(5) -0.011(4)
C57 0.077(6) 0.033(4) 0.048(5) 0.008(4) -0.024(4) -0.019(4)
C12 0.068(6) 0.050(5) 0.053(5) 0.014(4) 0.008(5) -0.014(4)
C99 0.064(6) 0.045(5) 0.056(5) -0.008(4) -0.012(4) -0.024(4)
C33 0.070(6) 0.047(5) 0.045(5) -0.006(4) 0.000(4) -0.004(4)
C60 0.064(6) 0.040(5) 0.058(6) 0.002(4) -0.016(5) -0.008(4)
C89 0.065(6) 0.038(4) 0.047(5) 0.003(4) -0.012(4) -0.017(4)
N177 0.090(6) 0.048(4) 0.055(5) -0.005(4) -0.016(4) -0.028(4)
N178 0.080(6) 0.092(7) 0.070(6) 0.021(5) -0.006(5) -0.024(5)
C49 0.103(8) 0.038(5) 0.063(6) -0.009(4) -0.023(6) -0.014(5)
C80 0.073(6) 0.049(5) 0.065(6) -0.002(4) -0.030(5) -0.022(5)
C103 0.073(7) 0.054(6) 0.064(7) -0.012(5) 0.008(5) -0.001(5)
C17 0.068(6) 0.043(5) 0.038(5) 0.009(4) 0.003(4) -0.003(4)
C16 0.087(7) 0.036(4) 0.039(5) 0.004(4) 0.001(4) -0.013(4)
C146 0.087(7) 0.056(6) 0.046(5) 0.001(4) -0.008(5) -0.001(5)
C85 0.040(5) 0.052(5) 0.051(5) -0.007(4) -0.001(4) -0.010(4)
C10 0.076(6) 0.033(4) 0.053(5) 0.006(4) 0.004(5) -0.011(4)
C106 0.046(5) 0.044(5) 0.068(6) -0.001(4) -0.014(4) 0.002(4)
C76 0.075(7) 0.054(6) 0.058(6) -0.004(5) -0.001(5) -0.008(5)
C11 0.058(6) 0.055(5) 0.061(6) 0.007(5) -0.001(5) -0.018(4)
C19 0.075(6) 0.054(5) 0.035(5) -0.002(4) 0.012(4) -0.014(5)
C110 0.051(5) 0.050(5) 0.076(7) -0.018(5) -0.006(5) -0.007(4)
C92 0.054(5) 0.036(4) 0.055(5) -0.009(4) -0.010(4) -0.017(4)
C143 0.097(8) 0.060(6) 0.042(5) -0.001(5) 0.013(5) -0.008(5)
N181 0.077(6) 0.115(8) 0.072(6) 0.011(6) -0.015(5) -0.023(6)
C81 0.090(7) 0.051(5) 0.067(6) -0.005(5) -0.026(6) -0.022(5)
C73 0.073(7) 0.036(5) 0.076(7) -0.008(4) -0.009(5) -0.011(4)
C120 0.073(6) 0.061(6) 0.048(5) -0.003(5) 0.001(5) -0.011(5)
C132 0.061(6) 0.055(5) 0.046(5) 0.009(4) 0.004(4) -0.002(4)
N191 0.124(8) 0.065(6) 0.074(6) 0.010(5) -0.024(6) -0.041(6)
C27 0.069(6) 0.035(4) 0.047(5) 0.008(4) -0.011(4) -0.013(4)
C122 0.059(6) 0.046(5) 0.065(6) -0.004(5) -0.004(5) -0.012(4)
C112 0.056(5) 0.073(6) 0.057(6) -0.024(5) -0.002(4) -0.020(5)
N192 0.076(6) 0.071(6) 0.102(8) -0.009(6) -0.014(6) 0.001(5)
N193 0.104(7) 0.055(5) 0.087(7) 0.024(5) -0.018(6) -0.012(5)
C38 0.087(7) 0.064(6) 0.039(5) -0.010(4) 0.005(5) -0.014(5)
C104 0.075(7) 0.066(6) 0.047(5) -0.004(5) 0.006(5) -0.014(5)
C115 0.047(5) 0.062(6) 0.051(5) -0.020(4) 0.004(4) -0.008(4)
C141 0.066(6) 0.053(5) 0.053(6) 0.005(4) 0.000(5) -0.014(5)
C41 0.078(7) 0.046(5) 0.067(6) -0.005(5) -0.004(5) 0.005(5)
C97 0.073(7) 0.057(6) 0.076(7) -0.014(5) -0.023(6) -0.011(5)
C52 0.060(5) 0.043(5) 0.066(6) 0.005(4) -0.015(5) -0.022(4)
C121 0.059(6) 0.075(6) 0.048(5) 0.006(5) 0.005(4) 0.007(5)
C24 0.066(6) 0.048(5) 0.057(6) -0.009(4) 0.009(5) 0.000(4)
C58 0.069(6) 0.039(5) 0.049(5) -0.001(4) -0.004(4) -0.016(4)
C71 0.040(5) 0.035(4) 0.085(7) 0.010(4) -0.014(4) -0.008(4)
N194 0.080(6) 0.063(5) 0.074(6) 0.015(5) -0.008(5) -0.023(4)
C51 0.062(6) 0.035(4) 0.066(6) -0.004(4) -0.021(5) -0.005(4)
C131 0.058(6) 0.076(7) 0.047(5) 0.012(5) -0.005(4) -0.009(5)
C127 0.068(6) 0.064(6) 0.065(6) 0.011(5) 0.004(5) -0.009(5)
C50 0.054(5) 0.050(5) 0.079(7) -0.027(5) -0.010(5) -0.012(4)
C78 0.088(8) 0.038(5) 0.107(9) -0.026(5) -0.030(7) -0.002(5)
C113 0.061(6) 0.051(5) 0.058(6) -0.017(4) -0.004(5) -0.009(4)
C67 0.077(7) 0.077(7) 0.074(7) -0.022(6) -0.012(6) -0.014(6)
C124 0.055(5) 0.061(6) 0.057(6) 0.014(5) -0.002(4) -0.010(4)
C148 0.083(7) 0.060(6) 0.042(5) 0.007(4) 0.005(5) -0.018(5)
C82 0.103(8) 0.052(5) 0.052(6) -0.006(5) -0.010(5) -0.034(5)
C72 0.064(6) 0.039(5) 0.090(7) -0.006(5) -0.016(5) 0.002(4)
C32 0.071(6) 0.052(5) 0.046(5) -0.001(4) 0.013(5) -0.009(5)
C116 0.059(6) 0.048(5) 0.073(6) -0.022(5) -0.005(5) -0.012(4)
C39 0.056(6) 0.071(6) 0.055(6) 0.015(5) -0.004(4) -0.023(5)
C65 0.061(6) 0.045(5) 0.095(8) 0.015(5) -0.029(6) -0.005(5)
C118 0.058(6) 0.077(7) 0.052(6) 0.001(5) 0.000(5) -0.009(5)
C64 0.086(8) 0.053(6) 0.113(9) 0.009(6) -0.038(7) -0.020(5)
C44 0.056(6) 0.125(10) 0.049(6) 0.010(6) 0.005(5) -0.003(6)
C30 0.084(7) 0.052(5) 0.058(6) -0.009(5) -0.003(5) -0.018(5)
C123 0.061(6) 0.070(6) 0.054(6) -0.001(5) -0.002(5) -0.014(5)
N201 0.071(6) 0.100(7) 0.057(5) -0.017(5) -0.003(4) -0.025(5)
C29 0.096(8) 0.053(6) 0.056(6) 0.004(5) -0.010(5) -0.026(5)
C25 0.062(6) 0.060(6) 0.074(7) 0.005(5) -0.007(5) 0.013(5)
C130 0.079(7) 0.069(7) 0.062(6) 0.001(5) 0.005(5) -0.018(5)
C119 0.073(6) 0.076(7) 0.043(5) 0.005(5) 0.004(5) -0.022(5)
C136 0.068(6) 0.064(6) 0.069(7) -0.007(5) 0.012(5) -0.009(5)
C129 0.097(8) 0.062(6) 0.064(7) -0.004(5) 0.003(6) -0.005(6)
C47 0.078(7) 0.066(6) 0.057(6) 0.002(5) -0.009(5) -0.026(5)
C18 0.064(6) 0.045(5) 0.045(5) 0.005(4) -0.001(4) -0.007(4)
C144 0.106(9) 0.059(6) 0.073(7) -0.008(6) 0.010(7) 0.025(6)
C68 0.077(7) 0.070(7) 0.078(7) -0.027(6) 0.004(6) -0.012(6)
C48 0.099(9) 0.067(7) 0.082(8) 0.019(6) -0.007(7) -0.030(6)
C42 0.093(8) 0.062(6) 0.060(6) 0.005(5) 0.016(6) -0.007(6)
C133 0.082(7) 0.068(6) 0.050(6) 0.011(5) 0.005(5) -0.008(5)
C168 0.072(7) 0.097(9) 0.077(8) -0.001(7) -0.013(6) -0.030(6)
C96 0.068(6) 0.037(5) 0.104(8) -0.028(5) -0.026(6) 0.006(4)
C138 0.154(12) 0.083(8) 0.062(7) 0.005(6) -0.001(7) -0.038(8)
C150 0.084(7) 0.046(5) 0.068(7) -0.002(5) 0.001(6) 0.001(5)
C128 0.078(7) 0.057(6) 0.050(5) 0.009(5) -0.003(5) -0.009(5)
C149 0.092(8) 0.043(5) 0.085(8) 0.002(5) 0.015(6) -0.002(5)
C36 0.109(8) 0.039(5) 0.059(6) -0.013(4) 0.025(6) -0.024(5)
C79 0.073(7) 0.051(6) 0.106(9) -0.014(6) -0.038(6) 0.005(5)
C152 0.158(14) 0.062(7) 0.108(11) -0.019(7) -0.055(10) 0.012(8)
C179 0.062(7) 0.088(8) 0.119(10) 0.024(7) 0.004(7) -0.032(6)
C180 0.077(7) 0.117(9) 0.078(8) 0.026(7) -0.016(6) -0.060(7)
C202 0.099(10) 0.128(11) 0.054(7) 0.024(7) -0.005(7) -0.002(9)
C134 0.082(7) 0.075(7) 0.046(5) 0.015(5) 0.008(5) 0.002(6)
C167 0.124(12) 0.141(13) 0.073(9) -0.019(9) -0.007(8) -0.056(10)
C159 0.105(10) 0.147(13) 0.051(7) 0.022(7) 0.010(7) -0.047(9)
C139 0.110(9) 0.080(8) 0.067(7) -0.026(6) 0.002(6) -0.028(7)
C171 0.069(7) 0.104(10) 0.110(10) -0.031(8) -0.006(7) -0.043(7)
C185 0.085(8) 0.079(8) 0.107(10) 0.040(7) -0.021(7) -0.029(7)
C45 0.071(8) 0.149(12) 0.087(9) -0.006(9) 0.021(7) -0.010(8)
C163 0.083(8) 0.123(10) 0.092(9) 0.000(8) -0.017(7) -0.059(8)
C35 0.118(9) 0.062(6) 0.057(6) -0.012(5) 0.026(6) -0.028(6)
C161 0.119(11) 0.092(9) 0.065(8) 0.020(7) -0.001(7) 0.027(8)
C184 0.147(13) 0.099(10) 0.060(8) 0.022(7) -0.023(8) -0.010(9)
C183 0.033(6) 0.166(15) 0.159(14) -0.038(12) -0.005(7) -0.016(7)
C164 0.095(8) 0.114(9) 0.071(7) 0.024(7) -0.026(7) -0.055(7)
C153 0.119(12) 0.056(7) 0.185(16) 0.049(9) 0.007(11) -0.019(7)
C195 0.102(10) 0.124(12) 0.106(11) -0.004(9) -0.054(9) -0.009(9)
C169 0.096(9) 0.066(7) 0.097(9) 0.012(7) 0.007(7) 0.002(7)
C182 0.111(11) 0.129(12) 0.097(10) 0.008(9) -0.029(9) -0.060(9)
C160 0.150(12) 0.083(8) 0.061(7) -0.008(6) -0.016(7) -0.037(8)
C197 0.125(11) 0.096(10) 0.150(13) 0.020(9) -0.052(10) -0.025(9)
C196 0.079(9) 0.158(14) 0.108(11) 0.016(10) -0.012(8) -0.057(9)
C166 0.122(11) 0.108(10) 0.105(10) 0.064(9) -0.059(9) -0.069(9)
C8 0.154(14) 0.146(14) 0.072(9) -0.057(9) -0.008(9) -0.051(11)
C2 0.161(13) 0.084(9) 0.131(12) -0.008(8) -0.018(10) -0.067(9)
C5 0.091(11) 0.132(14) 0.22(2) -0.045(13) -0.048(12) -0.045(10)
C14 0.134(12) 0.136(11) 0.089(9) 0.010(8) -0.050(9) 0.059(10)
C15 0.117(12) 0.103(11) 0.095(10) -0.003(9) 0.006(9) 0.020(9)
C3 0.224(16) 0.079(9) 0.144(13) -0.013(9) -0.072(12) -0.068(10)
C1 0.146(12) 0.134(11) 0.062(8) 0.005(8) -0.017(8) -0.058(10)
C54 0.063(8) 0.29(2) 0.095(11) -0.043(14) -0.012(8) -0.030(12)
C43 0.102(11) 0.146(14) 0.121(12) -0.023(11) -0.030(9) 0.072(10)
C21 0.30(3) 0.096(12) 0.21(2) 0.072(13) -0.17(2) -0.080(14)
C31 0.080(10) 0.117(12) 0.194(18) -0.030(12) -0.018(11) -0.016(9)
C4 0.23(2) 0.125(14) 0.25(2) 0.021(15) -0.167(19) -0.067(15)
C6 0.34(3) 0.082(11) 0.114(14) 0.004(10) -0.015(17) 0.012(15)
C7 0.130(14) 0.226(19) 0.252(19) 0.043(16) -0.087(14) -0.041(13)
C28 0.169(14) 0.211(15) 0.063(8) -0.030(9) 0.018(9) -0.113(12)
C66 0.24(2) 0.120(13) 0.107(12) -0.003(10) 0.052(13) -0.116(14)
C69 0.180(17) 0.074(9) 0.22(2) -0.018(11) -0.120(16) -0.019(10)
C40 0.146(16) 0.19(2) 0.145(16) -0.012(15) 0.073(13) 0.055(15)
C23 0.127(12) 0.240(17) 0.120(12) -0.085(12) -0.032(10) -0.042(12)
C100 0.120(12) 0.082(9) 0.176(16) -0.073(10) -0.030(11) -0.002(8)
C26 0.114(14) 0.28(3) 0.156(17) -0.121(18) 0.000(12) 0.031(15)
C102 0.099(9) 0.068(7) 0.115(10) 0.002(7) -0.027(8) -0.009(7)

loop_
_atom_type_symbol
_atom_type_description
_atom_type_scat_dispersion_real
_atom_type_scat_dispersion_imag
_atom_type_scat_source
C C 0.0033 0.0016 'International Tables Vol C Tables 4.2.6.8 and 6.1.1.4'
H H 0.0000 0.0000 'International Tables Vol C Tables 4.2.6.8 and 6.1.1.4'
N N 0.0061 0.0033 'International Tables Vol C Tables 4.2.6.8 and 6.1.1.4'
O O 0.0106 0.0060 'International Tables Vol C Tables 4.2.6.8 and 6.1.1.4'
Pd Pd -0.9988 1.0072 'International Tables Vol C Tables 4.2.6.8 and 6.1.1.4'

loop_
_geom_angle_atom_site_label_1
_geom_angle_atom_site_label_2
_geom_angle_atom_site_label_3
_geom_angle
_geom_angle_site_symmetry_1
_geom_angle_site_symmetry_3
_geom_angle_publ_flag
N23 Pd1 N114 87.5(3) . . ?
N23 Pd1 N158 179.2(3) . . ?
N114 Pd1 N158 93.3(3) . . ?
N170 Pd1 N23 93.0(3) . . ?
N170 Pd1 N114 178.9(3) . . ?
N170 Pd1 N158 86.3(3) . . ?
N43 Pd2 N105 93.3(3) . 2_665 ?
N43 Pd2 N2 87.4(4) . . ?
N40 Pd2 N43 179.3(3) . . ?
N40 Pd2 N105 87.4(3) . 2_665 ?
N40 Pd2 N2 91.9(4) . . ?
N105 Pd2 N2 179.2(4) 2_665 . ?
N102 Pd3 N31 87.6(3) . . ?
N102 Pd3 N151 93.1(3) . . ?
N102 Pd3 N194 178.0(3) . . ?
N31 Pd3 N151 179.3(4) . . ?
N31 Pd3 N194 94.1(4) . . ?
N194 Pd3 N151 85.2(3) . . ?
N126 Pd4 N77 84.1(3) . . ?
N126 Pd4 N177 95.0(3) . . ?
N126 Pd4 N191 179.1(4) . . ?
N77 Pd4 N177 179.0(3) . . ?
N77 Pd4 N191 95.4(4) . . ?
N191 Pd4 N177 85.5(4) . . ?
N145 Pd5 N1 85.9(3) 2_556 . ?
N145 Pd5 N176 179.0(4) 2_556 . ?
N145 Pd5 N201 95.0(4) 2_556 . ?
N1 Pd5 N176 93.5(4) . . ?
N1 Pd5 N201 176.9(4) . . ?
N201 Pd5 N176 85.4(4) . . ?
N98 Pd6 N26 86.1(3) 2_665 . ?
N98 Pd6 N162 178.8(4) 2_665 . ?
N98 Pd6 N165 95.1(4) 2_665 . ?
N26 Pd6 N162 95.0(3) . . ?
N26 Pd6 N165 178.8(4) . . ?
N165 Pd6 N162 83.8(4) . . ?
N142 Pd7 N178 173.0(4) . . ?
N142 Pd7 N181 94.6(4) . . ?
N69 Pd7 N142 87.9(4) . . ?
N69 Pd7 N178 92.3(4) . . ?
N69 Pd7 N181 176.2(4) . . ?
N181 Pd7 N178 85.6(4) . . ?
N74 Pd8 N135 87.5(4) 2_556 . ?
N74 Pd8 N192 179.7(4) 2_556 . ?
N74 Pd8 N193 92.1(4) 2_556 . ?
N135 Pd8 N192 92.7(4) . . ?
N135 Pd8 N193 177.4(4) . . ?
N192 Pd8 N193 87.7(5) . . ?
C22 N23 Pd1 123.6(6) . . ?
C22 N23 C24 108.2(7) . . ?
C24 N23 Pd1 128.1(6) . . ?
C44 N43 Pd2 106.1(6) . . ?
C44 N43 C48 109.7(9) . . ?
C47 N43 Pd2 116.0(7) . . ?
C47 N43 C44 108.6(9) . . ?
C47 N43 C48 106.7(9) . . ?
C48 N43 Pd2 109.8(7) . . ?
C41 N40 Pd2 120.8(7) . . ?
C39 N40 Pd2 119.5(7) . . ?
C39 N40 C41 117.5(8) . . ?
C62 N63 C55 124.5(8) . . ?
C62 N63 C64 109.1(8) . . ?
C64 N63 C55 125.8(9) . . ?
C101 N102 Pd3 127.7(7) . . ?
C101 N102 C103 103.5(9) . . ?
C103 N102 Pd3 128.7(7) . . ?
C101 N100 C93 125.0(9) . . ?
C101 N100 C104 106.5(8) . . ?
C104 N100 C93 127.7(9) . . ?
C27 N28 C20 126.7(8) . . ?
C27 N28 C29 106.2(8) . . ?
C29 N28 C20 127.0(8) . . ?
C70 N66 C59 127.9(8) . . ?
C70 N66 C67 104.8(9) . . ?
C67 N66 C59 127.0(9) . . ?
C125 N126 Pd4 122.3(6) . . ?
C125 N126 C127 117.1(8) . . ?
C127 N126 Pd4 119.8(7) . . ?
C115 N114 Pd1 120.5(7) . . ?
C113 N114 Pd1 120.6(6) . . ?
C113 N114 C115 118.9(8) . . ?
C87 N88 C83 117.8(8) . . ?
C13 N61 C9 117.1(8) . . ?
C146 N145 Pd5 122.5(7) . 2_556 ?
C150 N145 Pd5 121.7(7) . 2_556 ?
C150 N145 C146 115.7(9) . . ?
C99 N98 Pd6 125.8(7) . 2_665 ?
C99 N98 C97 104.9(9) . . ?
C97 N98 Pd6 129.2(7) . 2_665 ?
C27 N26 Pd6 122.4(6) . . ?
C30 N26 Pd6 131.6(7) . . ?
C30 N26 C27 105.4(8) . . ?
C106 N105 Pd2 120.9(6) . 2_665 ?
C106 N105 C110 116.8(8) . . ?
C110 N105 Pd2 120.1(6) . 2_665 ?
C99 N95 C89 129.5(8) . . ?
C99 N95 C96 106.7(8) . . ?
C96 N95 C89 123.7(8) . . ?
C32 N31 Pd3 127.2(6) . . ?
C32 N31 C36 116.2(8) . . ?
C36 N31 Pd3 116.6(6) . . ?
C152 N151 Pd3 109.3(8) . . ?
C153 N151 Pd3 114.0(7) . . ?
C153 N151 C152 107.6(12) . . ?
C153 N151 C102 113.1(12) . . ?
C102 N151 Pd3 104.8(7) . . ?
C102 N151 C152 107.9(10) . . ?
C78 N77 Pd4 118.3(7) . . ?
C78 N77 C82 117.8(9) . . ?
C82 N77 Pd4 122.4(8) . . ?
C62 N1 Pd5 127.7(8) . . ?
C62 N1 C65 105.6(8) . . ?
C65 N1 Pd5 126.2(6) . . ?
C143 N142 Pd7 130.5(7) . . ?
C141 N142 Pd7 122.1(7) . . ?
C141 N142 C143 107.2(8) . . ?
C16 N21 C22 126.5(8) . . ?
C16 N21 C25 127.8(9) . . ?
C25 N21 C22 105.7(8) . . ?
C53 N46 C49 119.2(9) . . ?
C122 N117 C118 119.2(9) . . ?
C159 N158 Pd1 110.6(7) . . ?
C161 N158 Pd1 111.2(7) . . ?
C161 N158 C159 115.5(11) . . ?
C161 N158 C160 108.1(11) . . ?
C160 N158 Pd1 104.0(7) . . ?
C160 N158 C159 106.6(10) . . ?
N23 C22 N21 109.6(8) . . ?
N23 C22 H22 125.2 . . ?
N21 C22 H22 125.2 . . ?
C70 N69 Pd7 129.7(8) . . ?
C70 N69 C68 105.8(9) . . ?
C68 N69 Pd7 124.5(8) . . ?
C75 N74 Pd8 120.9(7) . 2_556 ?
C75 N74 C73 116.4(10) . . ?
C73 N74 Pd8 122.4(7) . 2_556 ?
N100 C101 N102 112.0(9) . . ?
C168 N162 Pd6 107.6(7) . . ?
C168 N162 C169 102.5(9) . . ?
C163 N162 Pd6 108.6(7) . . ?
C163 N162 C168 112.8(10) . . ?
C163 N162 C169 108.7(10) . . ?
C169 N162 Pd6 116.6(8) . . ?
C141 N140 C131 127.3(9) . . ?
C141 N140 C144 105.7(9) . . ?
C144 N140 C131 126.4(10) . . ?
C91 C90 H90 121.5 . . ?
C91 C90 C89 117.1(8) . . ?
C89 C90 H90 121.5 . . ?
C90 C91 C85 118.7(8) . . ?
C92 C91 C90 119.5(8) . . ?
C92 C91 C85 121.8(8) . . ?
C112 C111 C87 118.9(8) . . ?
C116 C111 C87 124.4(8) . . ?
C116 C111 C112 116.5(8) . . ?
C171 N170 Pd1 114.6(7) . . ?
C171 N170 C100 106.0(11) . . ?
C1 N170 Pd1 105.0(8) . . ?
C1 N170 C171 109.3(11) . . ?
C1 N170 C100 112.7(12) . . ?
C100 N170 Pd1 109.4(8) . . ?
N63 C62 N1 109.4(9) . . ?
N63 C62 H62 125.3 . . ?
N1 C62 H62 125.3 . . ?
C9 C34 C35 119.0(9) . . ?
C33 C34 C9 126.5(8) . . ?
C33 C34 C35 114.3(8) . . ?
C56 C55 N63 119.6(8) . . ?
C60 C55 N63 119.3(8) . . ?
C60 C55 C56 121.1(8) . . ?
C136 N135 Pd8 132.5(9) . . ?
C136 N135 C139 104.3(10) . . ?
C139 N135 Pd8 123.2(7) . . ?
C28 N176 Pd5 106.0(9) . . ?
C28 N176 C66 102.9(14) . . ?
C66 N176 Pd5 110.5(9) . . ?
C40 N176 Pd5 111.0(11) . . ?
C40 N176 C28 101.7(17) . . ?
C40 N176 C66 122.7(16) . . ?
N126 C125 H125 118.3 . . ?
N126 C125 C124 123.4(9) . . ?
C124 C125 H125 118.3 . . ?
C87 C86 H86 118.4 . . ?
C87 C86 C85 123.1(8) . . ?
C85 C86 H86 118.5 . . ?
C167 N165 Pd6 109.3(8) . . ?
C164 N165 Pd6 107.0(7) . . ?
C164 N165 C167 109.5(11) . . ?
C166 N165 Pd6 112.1(8) . . ?
C166 N165 C167 108.6(11) . . ?
C166 N165 C164 110.2(9) . . ?
N88 C87 C111 115.2(8) . . ?
N88 C87 C86 123.1(8) . . ?
C86 C87 C111 121.7(8) . . ?
C83 C84 H84 119.1 . . ?
C83 C84 C85 121.9(8) . . ?
C85 C84 H84 119.1 . . ?
N61 C13 C37 115.4(9) . . ?
N61 C13 C12 122.4(9) . . ?
C12 C13 C37 122.1(9) . . ?
C136 N137 C129 127.6(10) . . ?
C136 N137 C138 107.7(10) . . ?
C138 N137 C129 124.1(10) . . ?
C108 C107 H107 119.6 . . ?
C106 C107 H107 119.6 . . ?
C106 C107 C108 120.7(9) . . ?
N66 C59 C58 119.0(9) . . ?
C60 C59 N66 121.8(9) . . ?
C60 C59 C58 119.1(9) . . ?
C108 C109 H109 118.5 . . ?
C110 C109 H109 118.5 . . ?
C110 C109 C108 123.0(9) . . ?
N46 C53 C80 115.1(8) . . ?
N46 C53 C52 123.5(9) . . ?
C52 C53 C80 121.3(9) . . ?
C146 C147 H147 119.9 . . ?
C146 C147 C148 120.2(10) . . ?
C148 C147 H147 119.9 . . ?
C45 N2 Pd2 102.4(8) . . ?
C45 N2 C43 107.0(11) . . ?
C54 N2 Pd2 115.1(9) . . ?
C54 N2 C45 116.0(13) . . ?
C54 N2 C43 111.7(13) . . ?
C43 N2 Pd2 103.3(8) . . ?
C93 C94 H94 121.1 . . ?
C89 C94 H94 121.1 . . ?
C89 C94 C93 117.9(8) . . ?
N74 C75 H75 117.1 . . ?
N74 C75 C76 125.9(10) . . ?
C76 C75 H75 117.1 . . ?
C94 C93 N100 119.8(8) . . ?
C92 C93 N100 120.6(9) . . ?
C92 C93 C94 119.6(9) . . ?
N61 C9 C34 115.2(9) . . ?
N61 C9 C10 122.0(9) . . ?
C10 C9 C34 122.7(8) . . ?
C107 C108 C83 121.9(8) . . ?
C109 C108 C107 114.7(9) . . ?
C109 C108 C83 123.2(9) . . ?
C38 C37 C13 124.1(10) . . ?
C38 C37 C42 116.3(9) . . ?
C42 C37 C13 119.6(9) . . ?
N66 C70 H70 123.3 . . ?
N69 C70 N66 113.5(9) . . ?
N69 C70 H70 123.3 . . ?
C55 C56 H56 120.9 . . ?
C55 C56 C57 118.1(9) . . ?
C57 C56 H56 120.9 . . ?
N88 C83 C84 120.8(8) . . ?
N88 C83 C108 116.4(8) . . ?
C84 C83 C108 122.8(8) . . ?
C63 C20 N28 119.9(8) . . ?
C63 C20 C19 122.8(8) . . ?
C19 C20 N28 117.3(8) . . ?
C20 C63 H63 120.9 . . ?
C20 C63 C16 118.3(8) . . ?
C16 C63 H63 120.9 . . ?
C56 C57 C51 118.0(9) . . ?
C58 C57 C56 118.0(8) . . ?
C58 C57 C51 123.8(8) . . ?
C13 C12 H12 119.5 . . ?
C11 C12 C13 121.0(9) . . ?
C11 C12 H12 119.5 . . ?
N98 C99 H99 123.9 . . ?
N95 C99 N98 112.1(9) . . ?
N95 C99 H99 123.9 . . ?
C34 C33 H33 120.2 . . ?
C32 C33 C34 119.6(8) . . ?
C32 C33 H33 120.2 . . ?
C55 C60 C59 121.1(9) . . ?
C55 C60 H60 119.5 . . ?
C59 C60 H60 119.5 . . ?
C90 C89 N95 115.0(8) . . ?
C94 C89 N95 121.3(8) . . ?
C94 C89 C90 123.3(8) . . ?
C8 N177 Pd4 105.5(7) . . ?
C2 N177 Pd4 108.9(9) . . ?
C2 N177 C8 115.2(12) . . ?
C2 N177 C5 105.9(13) . . ?
C5 N177 Pd4 113.3(8) . . ?
C5 N177 C8 108.2(13) . . ?
C179 N178 Pd7 101.9(8) . . ?
C185 N178 Pd7 106.9(7) . . ?
C185 N178 C179 109.0(10) . . ?
C184 N178 Pd7 115.0(8) . . ?
C184 N178 C179 113.8(11) . . ?
C184 N178 C185 109.7(11) . . ?
N46 C49 C71 115.5(9) . . ?
N46 C49 C50 119.6(10) . . ?
C71 C49 C50 124.6(9) . . ?
C81 C80 C53 122.3(9) . . ?
C81 C80 C79 119.9(9) . . ?
C79 C80 C53 117.8(10) . . ?
N102 C103 H103 125.5 . . ?
C104 C103 N102 109.0(9) . . ?
C104 C103 H103 125.5 . . ?
C16 C17 H17 120.2 . . ?
C18 C17 H17 120.2 . . ?
C18 C17 C16 119.6(8) . . ?
N21 C16 C63 118.7(8) . . ?
N21 C16 C17 121.8(8) . . ?
C17 C16 C63 119.5(8) . . ?
N145 C146 H146 118.7 . . ?
C147 C146 N145 122.6(10) . . ?
C147 C146 H146 118.7 . . ?
C86 C85 C91 124.7(8) . . ?
C86 C85 C84 113.3(8) . . ?
C84 C85 C91 122.0(8) . . ?
C9 C10 H10 119.6 . . ?
C9 C10 C11 120.9(9) . . ?
C11 C10 H10 119.6 . . ?
N105 C106 H106 118.0 . . ?
C107 C106 N105 124.0(9) . . ?
C107 C106 H106 118.0 . . ?
C75 C76 C71 116.7(10) . . ?
C12 C11 C10 116.4(9) . . ?
C12 C11 C18 122.2(9) . . ?
C10 C11 C18 121.2(8) . . ?
C20 C19 H19 121.1 . . ?
C20 C19 C18 117.9(8) . . ?
C18 C19 H19 121.1 . . ?
N105 C110 H110 119.6 . . ?
C109 C110 N105 120.7(9) . . ?
C109 C110 H110 119.6 . . ?
C91 C92 C93 122.4(8) . . ?
C91 C92 H92 118.8 . . ?
C93 C92 H92 118.8 . . ?
N142 C143 H143 125.3 . . ?
C144 C143 N142 109.3(10) . . ?
C144 C143 H143 125.3 . . ?
C180 N181 Pd7 108.0(8) . . ?
C180 N181 C183 108.1(11) . . ?
C180 N181 C182 109.7(12) . . ?
C183 N181 Pd7 104.6(8) . . ?
C182 N181 Pd7 114.5(8) . . ?
C182 N181 C183 111.6(12) . . ?
C80 C81 H81 122.7 . . ?
C82 C81 C80 114.7(10) . . ?
C82 C81 H81 122.7 . . ?
N74 C73 H73 118.5 . . ?
N74 C73 C72 123.0(10) . . ?
C72 C73 H73 118.5 . . ?
C121 C120 C119 113.4(9) . . ?
C133 C120 C121 122.1(10) . . ?
C133 C120 C119 124.4(9) . . ?
C131 C132 H132 118.0 . . ?
C133 C132 H132 118.0 . . ?
C133 C132 C131 124.0(9) . . ?
C3 N191 Pd4 108.3(10) . . ?
C3 N191 C6 104.0(14) . . ?
C4 N191 Pd4 117.1(11) . . ?
C4 N191 C3 107.0(15) . . ?
C4 N191 C6 113.9(17) . . ?
C6 N191 Pd4 105.7(10) . . ?
N28 C27 N26 111.6(8) . . ?
N28 C27 H27 124.2 . . ?
N26 C27 H27 124.2 . . ?
N117 C122 C121 122.1(9) . . ?
N117 C122 C148 115.9(9) . . ?
C121 C122 C148 121.8(9) . . ?
C111 C112 H112 120.5 . . ?
C113 C112 C111 118.9(10) . . ?
C113 C112 H112 120.5 . . ?
C31 N192 Pd8 111.9(8) . . ?
C7 N192 Pd8 110.2(12) . . ?
C7 N192 C31 118.3(15) . . ?
C7 N192 C26 96.0(16) . . ?
C26 N192 Pd8 115.2(10) . . ?
C26 N192 C31 104.3(15) . . ?
C14 N193 Pd8 101.6(8) . . ?
C15 N193 Pd8 115.7(8) . . ?
C15 N193 C14 104.7(11) . . ?
C15 N193 C21 108.8(12) . . ?
C21 N193 Pd8 112.4(9) . . ?
C21 N193 C14 113.3(13) . . ?
C37 C38 H38 118.9 . . ?
C39 C38 C37 122.2(10) . . ?
C39 C38 H38 118.9 . . ?
N100 C104 H104 125.6 . . ?
C103 C104 N100 108.8(10) . . ?
C103 C104 H104 125.6 . . ?
N114 C115 H115 120.4 . . ?
N114 C115 C116 119.1(9) . . ?
C116 C115 H115 120.4 . . ?
N142 C141 N140 109.3(9) . . ?
N142 C141 H141 125.4 . . ?
N140 C141 H141 125.4 . . ?
N40 C41 H41 118.6 . . ?
C42 C41 N40 122.7(10) . . ?
C42 C41 H41 118.6 . . ?
N98 C97 H97 124.0 . . ?
N98 C97 C96 112.1(9) . . ?
C96 C97 H97 124.0 . . ?
C53 C52 H52 120.6 . . ?
C53 C52 C51 118.9(9) . . ?
C51 C52 H52 120.6 . . ?
C120 C121 H121 119.4 . . ?
C122 C121 C120 121.2(10) . . ?
C122 C121 H121 119.4 . . ?
N23 C24 H24 125.3 . . ?
C25 C24 N23 109.4(8) . . ?
C25 C24 H24 125.3 . . ?
C59 C58 H58 118.8 . . ?
C57 C58 C59 122.4(9) . . ?
C57 C58 H58 118.8 . . ?
C76 C71 C49 118.4(9) . . ?
C76 C71 C72 118.8(9) . . ?
C72 C71 C49 122.8(9) . . ?
C195 N194 Pd3 106.3(8) . . ?
C195 N194 C196 111.5(11) . . ?
C197 N194 Pd3 103.5(9) . . ?
C197 N194 C195 113.1(12) . . ?
C197 N194 C196 108.5(12) . . ?
C196 N194 Pd3 113.7(8) . . ?
C52 C51 C57 120.1(9) . . ?
C50 C51 C57 122.2(8) . . ?
C50 C51 C52 117.7(8) . . ?
N140 C131 C132 118.7(9) . . ?
C130 C131 N140 122.9(10) . . ?
C130 C131 C132 118.2(9) . . ?
N126 C127 H127 119.9 . . ?
C128 C127 N126 120.2(10) . . ?
C128 C127 H127 119.9 . . ?
C49 C50 H50 119.7 . . ?
C51 C50 C49 120.7(9) . . ?
C51 C50 H50 119.7 . . ?
N77 C78 H78 117.5 . . ?
N77 C78 C79 124.9(11) . . ?
C79 C78 H78 117.5 . . ?
N114 C113 C112 123.2(9) . . ?
N114 C113 H113 118.4 . . ?
C112 C113 H113 118.4 . . ?
N66 C67 H67 125.8 . . ?
N66 C67 C68 108.3(10) . . ?
C68 C67 H67 125.8 . . ?
C125 C124 H124 119.8 . . ?
C125 C124 C123 120.4(10) . . ?
C123 C124 H124 119.8 . . ?
C147 C148 C122 124.0(9) . . ?
C149 C148 C147 119.3(10) . . ?
C149 C148 C122 115.9(10) . . ?
N77 C82 C81 125.4(11) . . ?
N77 C82 H82 117.3 . . ?
C81 C82 H82 117.3 . . ?
C73 C72 C71 119.1(10) . . ?
C73 C72 H72 120.5 . . ?
C71 C72 H72 120.5 . . ?
N31 C32 C33 127.1(9) . . ?
N31 C32 H32 116.5 . . ?
C33 C32 H32 116.5 . . ?
C111 C116 C115 123.2(9) . . ?
C111 C116 H116 118.4 . . ?
C115 C116 H116 118.4 . . ?
N40 C39 C38 120.7(9) . . ?
N40 C39 H39 119.7 . . ?
C38 C39 H39 119.7 . . ?
N1 C65 H65 124.9 . . ?
C64 C65 N1 110.2(9) . . ?
C64 C65 H65 124.9 . . ?
N117 C118 C123 113.5(9) . . ?
C119 C118 N117 121.8(10) . . ?
C119 C118 C123 124.6(9) . . ?
N63 C64 H64 127.2 . . ?
C65 C64 N63 105.5(10) . . ?
C65 C64 H64 127.2 . . ?
N43 C44 H44A 108.9 . . ?
N43 C44 H44B 108.9 . . ?
H44A C44 H44B 107.7 . . ?
C45 C44 N43 113.4(11) . . ?
C45 C44 H44A 108.9 . . ?
C45 C44 H44B 108.9 . . ?
N26 C30 H30 125.2 . . ?
N26 C30 C29 109.6(9) . . ?
C29 C30 H30 125.2 . . ?
C124 C123 C118 121.0(9) . . ?
C128 C123 C124 115.4(10) . . ?
C128 C123 C118 123.6(9) . . ?
C202 N201 Pd5 111.6(9) . . ?
C202 N201 C69 111.6(12) . . ?
C69 N201 Pd5 112.4(9) . . ?
C23 N201 Pd5 104.3(9) . . ?
C23 N201 C202 109.1(14) . . ?
C23 N201 C69 107.6(15) . . ?
N28 C29 H29 126.5 . . ?
C30 C29 N28 107.1(10) . . ?
C30 C29 H29 126.5 . . ?
N21 C25 H25 126.5 . . ?
C24 C25 N21 107.0(9) . . ?
C24 C25 H25 126.5 . . ?
C131 C130 H130 120.2 . . ?
C131 C130 C129 119.6(11) . . ?
C129 C130 H130 120.2 . . ?
C120 C119 H119 118.9 . . ?
C118 C119 C120 122.2(9) . . ?
C118 C119 H119 118.9 . . ?
N135 C136 N137 112.2(11) . . ?
N135 C136 H136 123.9 . . ?
N137 C136 H136 123.9 . . ?
C130 C129 N137 117.9(10) . . ?
C134 C129 N137 117.0(10) . . ?
C134 C129 C130 125.0(11) . . ?
N43 C47 H47A 109.5 . . ?
N43 C47 H47B 109.5 . . ?
N43 C47 H47C 109.5 . . ?
H47A C47 H47B 109.5 . . ?
H47A C47 H47C 109.5 . . ?
H47B C47 H47C 109.5 . . ?
C17 C18 C11 121.0(8) . . ?
C17 C18 C19 122.0(8) . . ?
C19 C18 C11 116.9(8) . . ?
N140 C144 H144 125.8 . . ?
C143 C144 N140 108.4(11) . . ?
C143 C144 H144 125.8 . . ?
N69 C68 C67 107.4(10) . . ?
N69 C68 H68 126.3 . . ?
C67 C68 H68 126.3 . . ?
N43 C48 H48A 109.5 . . ?
N43 C48 H48B 109.5 . . ?
N43 C48 H48C 109.5 . . ?
H48A C48 H48B 109.5 . . ?
H48A C48 H48C 109.5 . . ?
H48B C48 H48C 109.5 . . ?
C37 C42 H42 119.9 . . ?
C41 C42 C37 120.2(10) . . ?
C41 C42 H42 119.9 . . ?
C120 C133 C134 120.7(9) . . ?
C132 C133 C120 123.9(10) . . ?
C132 C133 C134 115.1(10) . . ?
N162 C168 H16A 109.5 . . ?
N162 C168 H16B 109.5 . . ?
N162 C168 H16C 109.5 . . ?
H16A C168 H16B 109.5 . . ?
H16A C168 H16C 109.5 . . ?
H16B C168 H16C 109.5 . . ?
N95 C96 H96 128.0 . . ?
C97 C96 N95 104.0(9) . . ?
C97 C96 H96 128.0 . . ?
N137 C138 H138 127.1 . . ?
C139 C138 N137 105.8(12) . . ?
C139 C138 H138 127.1 . . ?
N145 C150 H150 117.8 . . ?
N145 C150 C149 124.5(10) . . ?
C149 C150 H150 117.8 . . ?
C127 C128 C123 123.4(10) . . ?
C127 C128 H128 118.3 . . ?
C123 C128 H128 118.3 . . ?
C148 C149 C150 117.4(11) . . ?
C148 C149 H149 121.3 . . ?
C150 C149 H149 121.3 . . ?
N31 C36 H36 118.9 . . ?
N31 C36 C35 122.1(9) . . ?
C35 C36 H36 118.9 . . ?
C80 C79 H79 121.3 . . ?
C78 C79 C80 117.3(11) . . ?
C78 C79 H79 121.3 . . ?
N151 C152 H15A 109.5 . . ?
N151 C152 H15B 109.5 . . ?
N151 C152 H15C 109.5 . . ?
H15A C152 H15B 109.5 . . ?
H15A C152 H15C 109.5 . . ?
H15B C152 H15C 109.5 . . ?
N178 C179 H17D 108.6 . . ?
N178 C179 H17E 108.6 . . ?
H17D C179 H17E 107.6 . . ?
C180 C179 N178 114.7(11) . . ?
C180 C179 H17D 108.6 . . ?
C180 C179 H17E 108.6 . . ?
N181 C180 H18A 109.1 . . ?
N181 C180 H18B 109.1 . . ?
C179 C180 N181 112.4(11) . . ?
C179 C180 H18A 109.1 . . ?
C179 C180 H18B 109.1 . . ?
H18A C180 H18B 107.8 . . ?
N201 C202 H20A 109.5 . . ?
N201 C202 H20B 109.5 . . ?
N201 C202 H20C 109.5 . . ?
H20A C202 H20B 109.5 . . ?
H20A C202 H20C 109.5 . . ?
H20B C202 H20C 109.5 . . ?
C129 C134 C133 118.0(10) . . ?
C129 C134 H134 121.0 . . ?
C133 C134 H134 121.0 . . ?
N165 C167 H16D 109.5 . . ?
N165 C167 H16E 109.5 . . ?
N165 C167 H16F 109.5 . . ?
H16D C167 H16E 109.5 . . ?
H16D C167 H16F 109.5 . . ?
H16E C167 H16F 109.5 . . ?
N158 C159 H15D 109.5 . . ?
N158 C159 H15E 109.5 . . ?
N158 C159 H15F 109.5 . . ?
H15D C159 H15E 109.5 . . ?
H15D C159 H15F 109.5 . . ?
H15E C159 H15F 109.5 . . ?
N135 C139 H139 125.1 . . ?
C138 C139 N135 109.9(11) . . ?
C138 C139 H139 125.1 . . ?
N170 C171 H17A 109.5 . . ?
N170 C171 H17B 109.5 . . ?
N170 C171 H17C 109.5 . . ?
H17A C171 H17B 109.5 . . ?
H17A C171 H17C 109.5 . . ?
H17B C171 H17C 109.5 . . ?
N178 C185 H18C 109.5 . . ?
N178 C185 H18D 109.5 . . ?
N178 C185 H18E 109.5 . . ?
H18C C185 H18D 109.5 . . ?
H18C C185 H18E 109.5 . . ?
H18D C185 H18E 109.5 . . ?
N2 C45 H45A 108.3 . . ?
N2 C45 H45B 108.3 . . ?
C44 C45 N2 115.8(12) . . ?
C44 C45 H45A 108.3 . . ?
C44 C45 H45B 108.3 . . ?
H45A C45 H45B 107.4 . . ?
N162 C163 H16G 109.5 . . ?
N162 C163 H16H 109.5 . . ?
N162 C163 C164 110.7(11) . . ?
H16G C163 H16H 108.1 . . ?
C164 C163 H16G 109.5 . . ?
C164 C163 H16H 109.5 . . ?
C34 C35 H35 119.8 . . ?
C36 C35 C34 120.5(10) . . ?
C36 C35 H35 119.8 . . ?
N158 C161 H16I 109.5 . . ?
N158 C161 H16J 109.5 . . ?
N158 C161 H16K 109.5 . . ?
H16I C161 H16J 109.5 . . ?
H16I C161 H16K 109.5 . . ?
H16J C161 H16K 109.5 . . ?
N178 C184 H18F 109.5 . . ?
N178 C184 H18G 109.5 . . ?
N178 C184 H18H 109.5 . . ?
H18F C184 H18G 109.5 . . ?
H18F C184 H18H 109.5 . . ?
H18G C184 H18H 109.5 . . ?
N181 C183 H18I 109.5 . . ?
N181 C183 H18J 109.5 . . ?
N181 C183 H18K 109.5 . . ?
H18I C183 H18J 109.5 . . ?
H18I C183 H18K 109.5 . . ?
H18J C183 H18K 109.5 . . ?
N165 C164 H16L 110.3 . . ?
N165 C164 H16M 110.3 . . ?
C163 C164 N165 107.3(10) . . ?
C163 C164 H16L 110.3 . . ?
C163 C164 H16M 110.3 . . ?
H16L C164 H16M 108.5 . . ?
N151 C153 H15G 109.5 . . ?
N151 C153 H15H 109.5 . . ?
N151 C153 H15I 109.5 . . ?
H15G C153 H15H 109.5 . . ?
H15G C153 H15I 109.5 . . ?
H15H C153 H15I 109.5 . . ?
N194 C195 H19A 109.5 . . ?
N194 C195 H19B 109.5 . . ?
N194 C195 H19C 109.5 . . ?
H19A C195 H19B 109.5 . . ?
H19A C195 H19C 109.5 . . ?
H19B C195 H19C 109.5 . . ?
N162 C169 H16N 109.5 . . ?
N162 C169 H16O 109.5 . . ?
N162 C169 H16P 109.5 . . ?
H16N C169 H16O 109.5 . . ?
H16N C169 H16P 109.5 . . ?
H16O C169 H16P 109.5 . . ?
N181 C182 H18L 109.5 . . ?
N181 C182 H18M 109.5 . . ?
N181 C182 H18N 109.5 . . ?
H18L C182 H18M 109.5 . . ?
H18L C182 H18N 109.5 . . ?
H18M C182 H18N 109.5 . . ?
N158 C160 H16Q 109.2 . . ?
N158 C160 H16R 109.2 . . ?
H16Q C160 H16R 107.9 . . ?
C1 C160 N158 111.9(12) . . ?
C1 C160 H16Q 109.2 . . ?
C1 C160 H16R 109.2 . . ?
N194 C197 H19D 108.0 . . ?
N194 C197 H19E 108.0 . . ?
H19D C197 H19E 107.2 . . ?
C102 C197 N194 117.2(15) . . ?
C102 C197 H19D 108.0 . . ?
C102 C197 H19E 108.0 . . ?
N194 C196 H19F 109.5 . . ?
N194 C196 H19G 109.5 . . ?
N194 C196 H19H 109.5 . . ?
H19F C196 H19G 109.5 . . ?
H19F C196 H19H 109.5 . . ?
H19G C196 H19H 109.5 . . ?
N165 C166 H16S 109.5 . . ?
N165 C166 H16T 109.5 . . ?
N165 C166 H16U 109.5 . . ?
H16S C166 H16T 109.5 . . ?
H16S C166 H16U 109.5 . . ?
H16T C166 H16U 109.5 . . ?
N177 C8 H8A 109.5 . . ?
N177 C8 H8B 109.5 . . ?
N177 C8 H8C 109.5 . . ?
H8A C8 H8B 109.5 . . ?
H8A C8 H8C 109.5 . . ?
H8B C8 H8C 109.5 . . ?
N177 C2 H2A 108.7 . . ?
N177 C2 H2B 108.7 . . ?
N177 C2 C3 114.2(13) . . ?
H2A C2 H2B 107.6 . . ?
C3 C2 H2A 108.7 . . ?
C3 C2 H2B 108.7 . . ?
N177 C5 H5A 109.5 . . ?
N177 C5 H5B 109.5 . . ?
N177 C5 H5C 109.5 . . ?
H5A C5 H5B 109.5 . . ?
H5A C5 H5C 109.5 . . ?
H5B C5 H5C 109.5 . . ?
N193 C14 H14A 108.0 . . ?
N193 C14 H14B 108.0 . . ?
H14A C14 H14B 107.2 . . ?
C7 C14 N193 117.2(13) . . ?
C7 C14 H14A 108.0 . . ?
C7 C14 H14B 108.0 . . ?
N193 C15 H15J 109.5 . . ?
N193 C15 H15K 109.5 . . ?
N193 C15 H15L 109.5 . . ?
H15J C15 H15K 109.5 . . ?
H15J C15 H15L 109.5 . . ?
H15K C15 H15L 109.5 . . ?
N191 C3 C2 113.5(14) . . ?
N191 C3 H3A 108.9 . . ?
N191 C3 H3B 108.9 . . ?
C2 C3 H3A 108.9 . . ?
C2 C3 H3B 108.9 . . ?
H3A C3 H3B 107.7 . . ?
N170 C1 H1A 107.8 . . ?
N170 C1 H1B 107.8 . . ?
C160 C1 N170 118.2(14) . . ?
C160 C1 H1A 107.8 . . ?
C160 C1 H1B 107.8 . . ?
H1A C1 H1B 107.1 . . ?
N2 C54 H54A 109.5 . . ?
N2 C54 H54B 109.5 . . ?
N2 C54 H54C 109.5 . . ?
H54A C54 H54B 109.5 . . ?
H54A C54 H54C 109.5 . . ?
H54B C54 H54C 109.5 . . ?
N2 C43 H43A 109.5 . . ?
N2 C43 H43B 109.5 . . ?
N2 C43 H43C 109.5 . . ?
H43A C43 H43B 109.5 . . ?
H43A C43 H43C 109.5 . . ?
H43B C43 H43C 109.5 . . ?
N193 C21 H21A 109.5 . . ?
N193 C21 H21B 109.5 . . ?
N193 C21 H21C 109.5 . . ?
H21A C21 H21B 109.5 . . ?
H21A C21 H21C 109.5 . . ?
H21B C21 H21C 109.5 . . ?
N192 C31 H31A 109.5 . . ?
N192 C31 H31B 109.5 . . ?
N192 C31 H31C 109.5 . . ?
H31A C31 H31B 109.5 . . ?
H31A C31 H31C 109.5 . . ?
H31B C31 H31C 109.5 . . ?
N191 C4 H4A 109.5 . . ?
N191 C4 H4B 109.5 . . ?
N191 C4 H4C 109.5 . . ?
H4A C4 H4B 109.5 . . ?
H4A C4 H4C 109.5 . . ?
H4B C4 H4C 109.5 . . ?
N191 C6 H6A 109.5 . . ?
N191 C6 H6B 109.5 . . ?
N191 C6 H6C 109.5 . . ?
H6A C6 H6B 109.5 . . ?
H6A C6 H6C 109.5 . . ?
H6B C6 H6C 109.5 . . ?
N192 C7 C14 108.7(19) . . ?
N192 C7 H7A 109.9 . . ?
N192 C7 H7B 110.0 . . ?
C14 C7 H7A 109.9 . . ?
C14 C7 H7B 110.0 . . ?
H7A C7 H7B 108.3 . . ?
N176 C28 H28A 108.1 . . ?
N176 C28 H28B 108.1 . . ?
H28A C28 H28B 107.3 . . ?
C23 C28 N176 116.6(14) . . ?
C23 C28 H28A 108.1 . . ?
C23 C28 H28B 108.1 . . ?
N176 C66 H66A 109.5 . . ?
N176 C66 H66B 109.5 . . ?
N176 C66 H66C 109.5 . . ?
H66A C66 H66B 109.5 . . ?
H66A C66 H66C 109.5 . . ?
H66B C66 H66C 109.5 . . ?
N201 C69 H69A 109.5 . . ?
N201 C69 H69B 109.5 . . ?
N201 C69 H69C 109.5 . . ?
H69A C69 H69B 109.5 . . ?
H69A C69 H69C 109.5 . . ?
H69B C69 H69C 109.5 . . ?
N176 C40 H40A 109.5 . . ?
N176 C40 H40B 109.5 . . ?
N176 C40 H40C 109.5 . . ?
H40A C40 H40B 109.5 . . ?
H40A C40 H40C 109.5 . . ?
H40B C40 H40C 109.5 . . ?
N201 C23 H23A 105.6 . . ?
N201 C23 H23B 105.6 . . ?
C28 C23 N201 126.8(15) . . ?
C28 C23 H23A 105.6 . . ?
C28 C23 H23B 105.6 . . ?
H23A C23 H23B 106.1 . . ?
N170 C100 H10A 109.5 . . ?
N170 C100 H10B 109.5 . . ?
N170 C100 H10C 109.5 . . ?
H10A C100 H10B 109.5 . . ?
H10A C100 H10C 109.5 . . ?
H10B C100 H10C 109.5 . . ?
N192 C26 H26A 109.5 . . ?
N192 C26 H26B 109.5 . . ?
N192 C26 H26C 109.5 . . ?
H26A C26 H26B 109.5 . . ?
H26A C26 H26C 109.5 . . ?
H26B C26 H26C 109.5 . . ?
N151 C102 H10D 108.4 . . ?
N151 C102 H10E 108.4 . . ?
C197 C102 N151 115.6(14) . . ?
C197 C102 H10D 108.4 . . ?
C197 C102 H10E 108.4 . . ?
H10D C102 H10E 107.4 . . ?

loop_
_geom_bond_atom_site_label_1
_geom_bond_atom_site_label_2
_geom_bond_distance
_geom_bond_site_symmetry_2
_geom_bond_publ_flag
Pd1 N23 2.026(7) . ?
Pd1 N114 2.048(8) . ?
Pd1 N158 2.081(8) . ?
Pd1 N170 2.019(8) . ?
Pd2 N43 2.031(8) . ?
Pd2 N40 2.013(7) . ?
Pd2 N105 2.044(8) 2_665 ?
Pd2 N2 2.076(9) . ?
Pd3 N102 2.020(9) . ?
Pd3 N31 2.034(7) . ?
Pd3 N151 2.049(8) . ?
Pd3 N194 2.043(10) . ?
Pd4 N126 2.002(7) . ?
Pd4 N77 2.038(8) . ?
Pd4 N177 2.053(8) . ?
Pd4 N191 2.045(10) . ?
Pd5 N145 1.990(10) 2_556 ?
Pd5 N1 1.995(8) . ?
Pd5 N176 2.059(9) . ?
Pd5 N201 2.053(9) . ?
Pd6 N98 2.024(9) 2_665 ?
Pd6 N26 2.042(7) . ?
Pd6 N162 2.073(9) . ?
Pd6 N165 2.049(9) . ?
Pd7 N142 2.029(9) . ?
Pd7 N69 2.011(8) . ?
Pd7 N178 2.095(10) . ?
Pd7 N181 2.056(11) . ?
Pd8 N74 1.997(9) 2_556 ?
Pd8 N135 2.011(9) . ?
Pd8 N192 2.010(10) . ?
Pd8 N193 2.034(9) . ?
N23 C22 1.294(11) . ?
N23 C24 1.376(12) . ?
N43 C44 1.511(14) . ?
N43 C47 1.439(13) . ?
N43 C48 1.526(14) . ?
N40 C41 1.391(13) . ?
N40 C39 1.358(13) . ?
N63 C62 1.334(13) . ?
N63 C55 1.440(11) . ?
N63 C64 1.363(13) . ?
N102 C101 1.346(12) . ?
N102 C103 1.418(14) . ?
N100 C101 1.320(13) . ?
N100 C93 1.413(12) . ?
N100 C104 1.376(12) . ?
N28 C20 1.440(11) . ?
N28 C27 1.297(12) . ?
N28 C29 1.361(13) . ?
N66 C59 1.375(13) . ?
N66 C70 1.317(12) . ?
N66 C67 1.346(13) . ?
N126 C125 1.347(13) . ?
N126 C127 1.383(12) . ?
N114 C115 1.350(12) . ?
N114 C113 1.349(13) . ?
N88 C87 1.328(12) . ?
N88 C83 1.363(12) . ?
N61 C13 1.359(12) . ?
N61 C9 1.378(12) . ?
N145 C146 1.384(13) . ?
N145 C150 1.362(14) . ?
N98 C99 1.333(11) . ?
N98 C97 1.334(13) . ?
N26 C27 1.330(11) . ?
N26 C30 1.326(12) . ?
N105 C106 1.355(11) . ?
N105 C110 1.379(12) . ?
N95 C99 1.306(12) . ?
N95 C89 1.447(11) . ?
N95 C96 1.411(11) . ?
N31 C32 1.304(12) . ?
N31 C36 1.332(12) . ?
N151 C152 1.556(16) . ?
N151 C153 1.415(16) . ?
N151 C102 1.489(16) . ?
N77 C78 1.314(15) . ?
N77 C82 1.317(13) . ?
N1 C62 1.344(11) . ?
N1 C65 1.371(13) . ?
N142 C143 1.357(14) . ?
N142 C141 1.324(13) . ?
N21 C22 1.414(12) . ?
N21 C16 1.382(12) . ?
N21 C25 1.385(13) . ?
N46 C53 1.334(13) . ?
N46 C49 1.355(12) . ?
N117 C122 1.297(13) . ?
N117 C118 1.383(13) . ?
N158 C159 1.536(15) . ?
N158 C161 1.422(15) . ?
N158 C160 1.531(15) . ?
C22 H22 0.9500 . ?
N69 C70 1.313(13) . ?
N69 C68 1.338(14) . ?
N74 C75 1.328(14) . ?
N74 C73 1.340(12) . ?
N162 C168 1.505(15) . ?
N162 C163 1.438(16) . ?
N162 C169 1.546(16) . ?
N140 C141 1.351(13) . ?
N140 C131 1.385(12) . ?
N140 C144 1.382(13) . ?
C90 H90 0.9500 . ?
C90 C91 1.405(12) . ?
C90 C89 1.427(13) . ?
C91 C85 1.457(12) . ?
C91 C92 1.357(12) . ?
C111 C87 1.491(12) . ?
C111 C112 1.426(13) . ?
C111 C116 1.341(13) . ?
N170 C171 1.470(14) . ?
N170 C1 1.463(17) . ?
N170 C100 1.591(16) . ?
C62 H62 0.9500 . ?
C34 C9 1.412(13) . ?
C34 C33 1.394(13) . ?
C34 C35 1.424(13) . ?
C55 C56 1.416(13) . ?
C55 C60 1.363(13) . ?
N135 C136 1.310(13) . ?
N135 C139 1.445(15) . ?
N176 C28 1.45(2) . ?
N176 C66 1.520(18) . ?
N176 C40 1.35(2) . ?
C125 H125 0.9500 . ?
C125 C124 1.359(14) . ?
C86 H86 0.9500 . ?
C86 C87 1.366(13) . ?
C86 C85 1.389(13) . ?
N165 C167 1.544(17) . ?
N165 C164 1.517(15) . ?
N165 C166 1.497(17) . ?
C84 H84 0.9500 . ?
C84 C83 1.402(13) . ?
C84 C85 1.417(12) . ?
C13 C37 1.443(13) . ?
C13 C12 1.422(14) . ?
N137 C136 1.339(15) . ?
N137 C129 1.468(14) . ?
N137 C138 1.409(17) . ?
C107 H107 0.9500 . ?
C107 C108 1.435(13) . ?
C107 C106 1.304(13) . ?
C59 C60 1.366(13) . ?
C59 C58 1.389(13) . ?
C109 H109 0.9500 . ?
C109 C108 1.373(13) . ?
C109 C110 1.344(13) . ?
C53 C80 1.498(13) . ?
C53 C52 1.381(13) . ?
C147 H147 0.9500 . ?
C147 C146 1.349(14) . ?
C147 C148 1.407(14) . ?
N2 C45 1.541(16) . ?
N2 C54 1.409(19) . ?
N2 C43 1.71(2) . ?
C94 H94 0.9500 . ?
C94 C93 1.409(13) . ?
C94 C89 1.348(13) . ?
C75 H75 0.9500 . ?
C75 C76 1.359(15) . ?
C93 C92 1.388(12) . ?
C9 C10 1.396(13) . ?
C108 C83 1.471(13) . ?
C37 C38 1.390(14) . ?
C37 C42 1.408(15) . ?
C70 H70 0.9500 . ?
C56 H56 0.9500 . ?
C56 C57 1.427(12) . ?
C20 C63 1.368(13) . ?
C20 C19 1.385(13) . ?
C63 H63 0.9500 . ?
C63 C16 1.423(12) . ?
C57 C58 1.384(14) . ?
C57 C51 1.464(13) . ?
C12 H12 0.9500 . ?
C12 C11 1.369(13) . ?
C99 H99 0.9500 . ?
C33 H33 0.9500 . ?
C33 C32 1.332(13) . ?
C60 H60 0.9500 . ?
N177 C8 1.528(16) . ?
N177 C2 1.400(17) . ?
N177 C5 1.474(19) . ?
N178 C179 1.525(15) . ?
N178 C185 1.479(17) . ?
N178 C184 1.472(17) . ?
C49 C71 1.450(15) . ?
C49 C50 1.452(13) . ?
C80 C81 1.404(15) . ?
C80 C79 1.427(15) . ?
C103 H103 0.9500 . ?
C103 C104 1.304(16) . ?
C17 H17 0.9500 . ?
C17 C16 1.408(13) . ?
C17 C18 1.357(12) . ?
C146 H146 0.9500 . ?
C10 H10 0.9500 . ?
C10 C11 1.425(13) . ?
C106 H106 0.9500 . ?
C76 C71 1.382(14) . ?
C11 C18 1.505(13) . ?
C19 H19 0.9500 . ?
C19 C18 1.397(13) . ?
C110 H110 0.9500 . ?
C92 H92 0.9500 . ?
C143 H143 0.9500 . ?
C143 C144 1.294(15) . ?
N181 C180 1.429(16) . ?
N181 C183 1.584(18) . ?
N181 C182 1.478(18) . ?
C81 H81 0.9500 . ?
C81 C82 1.402(14) . ?
C73 H73 0.9500 . ?
C73 C72 1.349(14) . ?
C120 C121 1.425(13) . ?
C120 C119 1.433(15) . ?
C120 C133 1.419(15) . ?
C132 H132 0.9500 . ?
C132 C131 1.424(14) . ?
C132 C133 1.389(13) . ?
N191 C3 1.456(16) . ?
N191 C4 1.37(2) . ?
N191 C6 1.53(2) . ?
C27 H27 0.9500 . ?
C122 C121 1.399(14) . ?
C122 C148 1.485(14) . ?
C112 H112 0.9500 . ?
C112 C113 1.357(13) . ?
N192 C31 1.531(14) . ?
N192 C7 1.405(16) . ?
N192 C26 1.487(14) . ?
N193 C14 1.569(19) . ?
N193 C15 1.461(17) . ?
N193 C21 1.566(19) . ?
C38 H38 0.9500 . ?
C38 C39 1.383(13) . ?
C104 H104 0.9500 . ?
C115 H115 0.9500 . ?
C115 C116 1.395(13) . ?
C141 H141 0.9500 . ?
C41 H41 0.9500 . ?
C41 C42 1.356(15) . ?
C97 H97 0.9500 . ?
C97 C96 1.342(15) . ?
C52 H52 0.9500 . ?
C52 C51 1.433(13) . ?
C121 H121 0.9500 . ?
C24 H24 0.9500 . ?
C24 C25 1.349(15) . ?
C58 H58 0.9500 . ?
C71 C72 1.401(14) . ?
N194 C195 1.514(18) . ?
N194 C197 1.480(18) . ?
N194 C196 1.556(15) . ?
C51 C50 1.346(13) . ?
C131 C130 1.325(15) . ?
C127 H127 0.9500 . ?
C127 C128 1.364(14) . ?
C50 H50 0.9500 . ?
C78 H78 0.9500 . ?
C78 C79 1.344(15) . ?
C113 H113 0.9500 . ?
C67 H67 0.9500 . ?
C67 C68 1.374(16) . ?
C124 H124 0.9500 . ?
C124 C123 1.405(13) . ?
C148 C149 1.367(15) . ?
C82 H82 0.9500 . ?
C72 H72 0.9500 . ?
C32 H32 0.9500 . ?
C116 H116 0.9500 . ?
C39 H39 0.9500 . ?
C65 H65 0.9500 . ?
C65 C64 1.346(15) . ?
C118 C123 1.471(15) . ?
C118 C119 1.335(15) . ?
C64 H64 0.9500 . ?
C44 H44A 0.9900 . ?
C44 H44B 0.9900 . ?
C44 C45 1.354(19) . ?
C30 H30 0.9500 . ?
C30 C29 1.327(14) . ?
C123 C128 1.369(15) . ?
N201 C202 1.404(16) . ?
N201 C69 1.45(2) . ?
N201 C23 1.37(2) . ?
C29 H29 0.9500 . ?
C25 H25 0.9500 . ?
C130 H130 0.9500 . ?
C130 C129 1.373(15) . ?
C119 H119 0.9500 . ?
C136 H136 0.9500 . ?
C129 C134 1.356(15) . ?
C47 H47A 0.9800 . ?
C47 H47B 0.9800 . ?
C47 H47C 0.9800 . ?
C144 H144 0.9500 . ?
C68 H68 0.9500 . ?
C48 H48A 0.9800 . ?
C48 H48B 0.9800 . ?
C48 H48C 0.9800 . ?
C42 H42 0.9500 . ?
C133 C134 1.451(15) . ?
C168 H16A 0.9800 . ?
C168 H16B 0.9800 . ?
C168 H16C 0.9800 . ?
C96 H96 0.9500 . ?
C138 H138 0.9500 . ?
C138 C139 1.323(18) . ?
C150 H150 0.9500 . ?
C150 C149 1.402(15) . ?
C128 H128 0.9500 . ?
C149 H149 0.9500 . ?
C36 H36 0.9500 . ?
C36 C35 1.377(15) . ?
C79 H79 0.9500 . ?
C152 H15A 0.9800 . ?
C152 H15B 0.9800 . ?
C152 H15C 0.9800 . ?
C179 H17D 0.9900 . ?
C179 H17E 0.9900 . ?
C179 C180 1.401(19) . ?
C180 H18A 0.9900 . ?
C180 H18B 0.9900 . ?
C202 H20A 0.9800 . ?
C202 H20B 0.9800 . ?
C202 H20C 0.9800 . ?
C134 H134 0.9500 . ?
C167 H16D 0.9800 . ?
C167 H16E 0.9800 . ?
C167 H16F 0.9800 . ?
C159 H15D 0.9800 . ?
C159 H15E 0.9800 . ?
C159 H15F 0.9800 . ?
C139 H139 0.9500 . ?
C171 H17A 0.9800 . ?
C171 H17B 0.9800 . ?
C171 H17C 0.9800 . ?
C185 H18C 0.9800 . ?
C185 H18D 0.9800 . ?
C185 H18E 0.9800 . ?
C45 H45A 0.9900 . ?
C45 H45B 0.9900 . ?
C163 H16G 0.9900 . ?
C163 H16H 0.9900 . ?
C163 C164 1.494(19) . ?
C35 H35 0.9500 . ?
C161 H16I 0.9800 . ?
C161 H16J 0.9800 . ?
C161 H16K 0.9800 . ?
C184 H18F 0.9800 . ?
C184 H18G 0.9800 . ?
C184 H18H 0.9800 . ?
C183 H18I 0.9800 . ?
C183 H18J 0.9800 . ?
C183 H18K 0.9800 . ?
C164 H16L 0.9900 . ?
C164 H16M 0.9900 . ?
C153 H15G 0.9800 . ?
C153 H15H 0.9800 . ?
C153 H15I 0.9800 . ?
C195 H19A 0.9800 . ?
C195 H19B 0.9800 . ?
C195 H19C 0.9800 . ?
C169 H16N 0.9800 . ?
C169 H16O 0.9800 . ?
C169 H16P 0.9800 . ?
C182 H18L 0.9800 . ?
C182 H18M 0.9800 . ?
C182 H18N 0.9800 . ?
C160 H16Q 0.9900 . ?
C160 H16R 0.9900 . ?
C160 C1 1.332(19) . ?
C197 H19D 0.9900 . ?
C197 H19E 0.9900 . ?
C197 C102 1.261(19) . ?
C196 H19F 0.9800 . ?
C196 H19G 0.9800 . ?
C196 H19H 0.9800 . ?
C166 H16S 0.9800 . ?
C166 H16T 0.9800 . ?
C166 H16U 0.9800 . ?
C8 H8A 0.9800 . ?
C8 H8B 0.9800 . ?
C8 H8C 0.9800 . ?
C2 H2A 0.9900 . ?
C2 H2B 0.9900 . ?
C2 C3 1.51(2) . ?
C5 H5A 0.9800 . ?
C5 H5B 0.9800 . ?
C5 H5C 0.9800 . ?
C14 H14A 0.9900 . ?
C14 H14B 0.9900 . ?
C14 C7 1.45(3) . ?
C15 H15J 0.9800 . ?
C15 H15K 0.9800 . ?
C15 H15L 0.9800 . ?
C3 H3A 0.9900 . ?
C3 H3B 0.9900 . ?
C1 H1A 0.9900 . ?
C1 H1B 0.9900 . ?
C54 H54A 0.9800 . ?
C54 H54B 0.9800 . ?
C54 H54C 0.9800 . ?
C43 H43A 0.9800 . ?
C43 H43B 0.9800 . ?
C43 H43C 0.9800 . ?
C21 H21A 0.9800 . ?
C21 H21B 0.9800 . ?
C21 H21C 0.9800 . ?
C31 H31A 0.9800 . ?
C31 H31B 0.9800 . ?
C31 H31C 0.9800 . ?
C4 H4A 0.9800 . ?
C4 H4B 0.9800 . ?
C4 H4C 0.9800 . ?
C6 H6A 0.9800 . ?
C6 H6B 0.9800 . ?
C6 H6C 0.9800 . ?
C7 H7A 0.9900 . ?
C7 H7B 0.9900 . ?
C28 H28A 0.9900 . ?
C28 H28B 0.9900 . ?
C28 C23 1.31(2) . ?
C66 H66A 0.9800 . ?
C66 H66B 0.9800 . ?
C66 H66C 0.9800 . ?
C69 H69A 0.9800 . ?
C69 H69B 0.9800 . ?
C69 H69C 0.9800 . ?
C40 H40A 0.9800 . ?
C40 H40B 0.9800 . ?
C40 H40C 0.9800 . ?
C23 H23A 0.9900 . ?
C23 H23B 0.9900 . ?
C100 H10A 0.9800 . ?
C100 H10B 0.9800 . ?
C100 H10C 0.9800 . ?
C26 H26A 0.9800 . ?
C26 H26B 0.9800 . ?
C26 H26C 0.9800 . ?
C102 H10D 0.9900 . ?
C102 H10E 0.9900 . ?

loop_
_geom_torsion_atom_site_label_1
_geom_torsion_atom_site_label_2
_geom_torsion_atom_site_label_3
_geom_torsion_atom_site_label_4
_geom_torsion
_geom_torsion_site_symmetry_1
_geom_torsion_site_symmetry_2
_geom_torsion_site_symmetry_3
_geom_torsion_site_symmetry_4
_geom_torsion_publ_flag
Pd1 N23 C22 N21 -177.5(6) . . . . ?
Pd1 N23 C24 C25 178.9(7) . . . . ?
Pd1 N114 C115 C116 -178.8(7) . . . . ?
Pd1 N114 C113 C112 175.9(8) . . . . ?
Pd1 N158 C160 C1 -31.4(16) . . . . ?
Pd1 N170 C1 C160 -33.6(18) . . . . ?
Pd2 N43 C44 C45 -31.9(14) . . . . ?
Pd2 N40 C41 C42 -169.6(9) . . . . ?
Pd2 N40 C39 C38 168.8(8) . . . . ?
Pd2 N105 C106 C107 164.1(8) 2_665 . . . ?
Pd2 N105 C110 C109 -165.7(8) 2_665 . . . ?
Pd2 N2 C45 C44 -33.3(17) . . . . ?
Pd3 N102 C101 N100 -177.7(6) . . . . ?
Pd3 N102 C103 C104 174.7(7) . . . . ?
Pd3 N31 C32 C33 -177.0(9) . . . . ?
Pd3 N31 C36 C35 173.9(11) . . . . ?
Pd3 N151 C102 C197 -28.4(17) . . . . ?
Pd3 N194 C197 C102 -35(2) . . . . ?
Pd4 N126 C125 C124 -171.2(8) . . . . ?
Pd4 N126 C127 C128 170.6(9) . . . . ?
Pd4 N77 C78 C79 -164.0(10) . . . . ?
Pd4 N77 C82 C81 163.7(9) . . . . ?
Pd4 N177 C2 C3 28.1(18) . . . . ?
Pd4 N191 C3 C2 24(2) . . . . ?
Pd5 N145 C146 C147 175.7(9) 2_556 . . . ?
Pd5 N145 C150 C149 -175.6(10) 2_556 . . . ?
Pd5 N1 C62 N63 -172.6(6) . . . . ?
Pd5 N1 C65 C64 171.2(9) . . . . ?
Pd5 N176 C28 C23 -10(3) . . . . ?
Pd5 N201 C23 C28 -5(3) . . . . ?
Pd6 N98 C99 N95 -173.6(6) 2_665 . . . ?
Pd6 N98 C97 C96 176.0(8) 2_665 . . . ?
Pd6 N26 C27 N28 -174.3(7) . . . . ?
Pd6 N26 C30 C29 172.7(8) . . . . ?
Pd6 N162 C163 C164 36.8(13) . . . . ?
Pd6 N165 C164 C163 41.9(13) . . . . ?
Pd7 N142 C143 C144 -178.9(10) . . . . ?
Pd7 N142 C141 N140 178.7(7) . . . . ?
Pd7 N69 C70 N66 -175.4(7) . . . . ?
Pd7 N69 C68 C67 174.9(8) . . . . ?
Pd7 N178 C179 C180 -36.4(14) . . . . ?
Pd7 N181 C180 C179 -33.5(15) . . . . ?
Pd8 N74 C75 C76 176.2(8) 2_556 . . . ?
Pd8 N74 C73 C72 -179.4(8) 2_556 . . . ?
Pd8 N135 C136 N137 -179.6(8) . . . . ?
Pd8 N135 C139 C138 178.7(10) . . . . ?
Pd8 N192 C7 C14 -37(2) . . . . ?
Pd8 N193 C14 C7 -26(2) . . . . ?
N23 C24 C25 N21 -2.7(13) . . . . ?
N43 C44 C45 N2 45.7(19) . . . . ?
N40 C41 C42 C37 6.3(19) . . . . ?
N63 C55 C56 C57 -178.1(8) . . . . ?
N63 C55 C60 C59 178.0(9) . . . . ?
N102 C103 C104 N100 4.4(12) . . . . ?
N100 C93 C92 C91 -175.2(9) . . . . ?
N28 C20 C63 C16 178.7(9) . . . . ?
N28 C20 C19 C18 -178.4(9) . . . . ?
N66 C59 C60 C55 -176.2(9) . . . . ?
N66 C59 C58 C57 178.8(9) . . . . ?
N66 C67 C68 N69 3.1(15) . . . . ?
N126 C125 C124 C123 3.5(17) . . . . ?
N126 C127 C128 C123 -1.9(18) . . . . ?
N114 C115 C116 C111 2.1(16) . . . . ?
N61 C13 C37 C38 -156.6(11) . . . . ?
N61 C13 C37 C42 21.5(16) . . . . ?
N61 C13 C12 C11 4.8(18) . . . . ?
N61 C9 C10 C11 0.2(16) . . . . ?
N145 C150 C149 C148 -4(2) . . . . ?
N98 C97 C96 N95 -2.0(14) . . . . ?
N26 C30 C29 N28 0.0(14) . . . . ?
N31 C36 C35 C34 5(2) . . . . ?
N77 C78 C79 C80 -1.0(19) . . . . ?
N1 C65 C64 N63 2.2(14) . . . . ?
N142 C143 C144 N140 3.0(16) . . . . ?
N46 C53 C80 C81 -157.8(10) . . . . ?
N46 C53 C80 C79 24.2(14) . . . . ?
N46 C53 C52 C51 1.1(16) . . . . ?
N46 C49 C71 C76 -25.9(14) . . . . ?
N46 C49 C71 C72 155.4(10) . . . . ?
N46 C49 C50 C51 7.1(17) . . . . ?
N117 C122 C121 C120 -4.0(18) . . . . ?
N117 C122 C148 C147 -166.2(11) . . . . ?
N117 C122 C148 C149 24.3(16) . . . . ?
N117 C118 C123 C124 155.1(10) . . . . ?
N117 C118 C123 C128 -23.9(16) . . . . ?
N117 C118 C119 C120 -1.4(18) . . . . ?
N158 C160 C1 N170 46(2) . . . . ?
C22 N23 C24 C25 1.9(12) . . . . ?
C22 N21 C16 C63 -136.8(10) . . . . ?
C22 N21 C16 C17 40.4(15) . . . . ?
C22 N21 C25 C24 2.4(12) . . . . ?
N74 C75 C76 C71 1.0(17) . . . . ?
N74 C73 C72 C71 5.3(16) . . . . ?
C101 N102 C103 C104 -2.6(11) . . . . ?
C101 N100 C93 C94 -126.0(10) . . . . ?
C101 N100 C93 C92 53.0(14) . . . . ?
C101 N100 C104 C103 -4.5(11) . . . . ?
N162 C163 C164 N165 -53.1(15) . . . . ?
N140 C131 C130 C129 176.8(11) . . . . ?
C90 C91 C85 C86 167.4(10) . . . . ?
C90 C91 C85 C84 -13.8(14) . . . . ?
C90 C91 C92 C93 -0.8(15) . . . . ?
C91 C90 C89 N95 178.2(8) . . . . ?
C91 C90 C89 C94 5.1(14) . . . . ?
C111 C112 C113 N114 3.7(16) . . . . ?
C62 N63 C55 C56 49.3(13) . . . . ?
C62 N63 C55 C60 -132.7(10) . . . . ?
C62 N63 C64 C65 -2.5(13) . . . . ?
C62 N1 C65 C64 -1.1(13) . . . . ?
C34 C9 C10 C11 -174.8(10) . . . . ?
C34 C33 C32 N31 1.4(18) . . . . ?
C55 N63 C62 N1 173.4(8) . . . . ?
C55 N63 C64 C65 -173.9(10) . . . . ?
C55 C56 C57 C58 -1.5(13) . . . . ?
C55 C56 C57 C51 -177.4(8) . . . . ?
N176 C28 C23 N201 11(4) . . . . ?
C125 N126 C127 C128 1.2(16) . . . . ?
C125 C124 C123 C118 177.2(10) . . . . ?
C125 C124 C123 C128 -3.8(16) . . . . ?
C87 N88 C83 C84 1.8(15) . . . . ?
C87 N88 C83 C108 -178.7(9) . . . . ?
C87 C111 C112 C113 -178.8(9) . . . . ?
C87 C111 C116 C115 175.8(10) . . . . ?
C87 C86 C85 C91 176.7(10) . . . . ?
C87 C86 C85 C84 -2.2(14) . . . . ?
C13 N61 C9 C34 176.7(10) . . . . ?
C13 N61 C9 C10 1.4(16) . . . . ?
C13 C37 C38 C39 -178.0(11) . . . . ?
C13 C37 C42 C41 177.1(11) . . . . ?
C13 C12 C11 C10 -3.0(16) . . . . ?
C13 C12 C11 C18 -177.7(10) . . . . ?
N137 C129 C134 C133 177.3(11) . . . . ?
N137 C138 C139 N135 0.8(16) . . . . ?
C107 C108 C83 N88 -153.8(10) . . . . ?
C107 C108 C83 C84 25.7(16) . . . . ?
C59 N66 C70 N69 173.1(10) . . . . ?
C59 N66 C67 C68 -175.6(11) . . . . ?
C109 C108 C83 N88 31.0(15) . . . . ?
C109 C108 C83 C84 -149.5(11) . . . . ?
C53 N46 C49 C71 -178.6(9) . . . . ?
C53 N46 C49 C50 -3.9(15) . . . . ?
C53 C80 C81 C82 -176.9(9) . . . . ?
C53 C80 C79 C78 177.2(10) . . . . ?
C53 C52 C51 C57 -179.1(9) . . . . ?
C53 C52 C51 C50 2.0(15) . . . . ?
C147 C148 C149 C150 6.0(18) . . . . ?
C94 C93 C92 C91 3.8(16) . . . . ?
C75 N74 C73 C72 -4.3(15) . . . . ?
C75 C76 C71 C49 -178.7(9) . . . . ?
C75 C76 C71 C72 0.0(15) . . . . ?
C93 N100 C101 N102 173.0(8) . . . . ?
C93 N100 C104 C103 -174.4(9) . . . . ?
C93 C94 C89 N95 -175.0(9) . . . . ?
C93 C94 C89 C90 -2.2(14) . . . . ?
C9 N61 C13 C37 179.4(10) . . . . ?
C9 N61 C13 C12 -3.8(17) . . . . ?
C9 C34 C33 C32 173.2(10) . . . . ?
C9 C34 C35 C36 -176.5(12) . . . . ?
C9 C10 C11 C12 0.6(16) . . . . ?
C9 C10 C11 C18 175.4(10) . . . . ?
C108 C107 C106 N105 0.1(16) . . . . ?
C108 C109 C110 N105 3.1(17) . . . . ?
C37 C13 C12 C11 -178.6(11) . . . . ?
C37 C38 C39 N40 -4.6(17) . . . . ?
C70 N66 C59 C60 -148.2(10) . . . . ?
C70 N66 C59 C58 34.1(15) . . . . ?
C70 N66 C67 C68 -1.2(13) . . . . ?
C70 N69 C68 C67 -3.6(14) . . . . ?
C56 C55 C60 C59 -3.9(15) . . . . ?
C56 C57 C58 C59 -0.9(14) . . . . ?
C56 C57 C51 C52 166.9(9) . . . . ?
C56 C57 C51 C50 -14.3(14) . . . . ?
C83 N88 C87 C111 179.4(9) . . . . ?
C83 N88 C87 C86 -2.3(15) . . . . ?
C83 C84 C85 C91 -177.3(9) . . . . ?
C83 C84 C85 C86 1.7(14) . . . . ?
C20 N28 C27 N26 179.8(9) . . . . ?
C20 N28 C29 C30 -179.1(10) . . . . ?
C20 C63 C16 N21 175.8(10) . . . . ?
C20 C63 C16 C17 -1.4(16) . . . . ?
C20 C19 C18 C17 0.7(16) . . . . ?
C20 C19 C18 C11 176.5(10) . . . . ?
C63 C20 C19 C18 0.7(16) . . . . ?
C57 C51 C50 C49 175.2(10) . . . . ?
C12 C13 C37 C38 26.6(18) . . . . ?
C12 C13 C37 C42 -155.3(12) . . . . ?
C12 C11 C18 C17 159.0(10) . . . . ?
C12 C11 C18 C19 -16.8(16) . . . . ?
C99 N98 C97 C96 -0.4(13) . . . . ?
C99 N95 C89 C90 25.3(14) . . . . ?
C99 N95 C89 C94 -161.4(10) . . . . ?
C99 N95 C96 C97 3.7(12) . . . . ?
C33 C34 C9 N61 177.1(10) . . . . ?
C33 C34 C9 C10 -7.6(17) . . . . ?
C33 C34 C35 C36 -1.1(18) . . . . ?
C60 C55 C56 C57 3.9(14) . . . . ?
C60 C59 C58 C57 1.0(15) . . . . ?
C89 N95 C99 N98 177.6(9) . . . . ?
C89 N95 C96 C97 -178.0(9) . . . . ?
C89 C90 C91 C85 176.6(8) . . . . ?
C89 C90 C91 C92 -3.4(14) . . . . ?
C89 C94 C93 N100 176.8(9) . . . . ?
C89 C94 C93 C92 -2.2(15) . . . . ?
N177 C2 C3 N191 -36(2) . . . . ?
N178 C179 C180 N181 49.4(18) . . . . ?
C49 N46 C53 C80 -176.4(9) . . . . ?
C49 N46 C53 C52 -0.1(16) . . . . ?
C49 C71 C72 C73 175.7(10) . . . . ?
C80 C53 C52 C51 177.3(9) . . . . ?
C80 C81 C82 N77 0.5(17) . . . . ?
C103 N102 C101 N100 -0.3(10) . . . . ?
C16 N21 C22 N23 178.7(9) . . . . ?
C16 N21 C25 C24 -177.6(10) . . . . ?
C16 C17 C18 C11 -178.1(10) . . . . ?
C16 C17 C18 C19 -2.5(16) . . . . ?
C146 N145 C150 C149 1.2(17) . . . . ?
C146 C147 C148 C122 -175.3(11) . . . . ?
C146 C147 C148 C149 -6.1(18) . . . . ?
C85 C91 C92 C93 179.2(9) . . . . ?
C85 C86 C87 N88 2.7(17) . . . . ?
C85 C86 C87 C111 -179.2(9) . . . . ?
C85 C84 C83 N88 -1.6(16) . . . . ?
C85 C84 C83 C108 178.9(10) . . . . ?
C10 C11 C18 C17 -15.5(16) . . . . ?
C10 C11 C18 C19 168.7(10) . . . . ?
C106 N105 C110 C109 -2.4(15) . . . . ?
C106 C107 C108 C109 0.4(15) . . . . ?
C106 C107 C108 C83 -175.2(10) . . . . ?
C76 C71 C72 C73 -3.0(15) . . . . ?
C19 C20 C63 C16 -0.3(16) . . . . ?
C110 N105 C106 C107 0.9(15) . . . . ?
C110 C109 C108 C107 -2.0(16) . . . . ?
C110 C109 C108 C83 173.6(10) . . . . ?
C92 C91 C85 C86 -12.6(15) . . . . ?
C92 C91 C85 C84 166.3(9) . . . . ?
C143 N142 C141 N140 3.1(13) . . . . ?
C81 C80 C79 C78 -0.9(17) . . . . ?
C73 N74 C75 C76 1.0(16) . . . . ?
C120 C133 C134 C129 176.9(12) . . . . ?
C132 C131 C130 C129 0.6(18) . . . . ?
C132 C133 C134 C129 3.2(18) . . . . ?
C27 N28 C20 C63 -151.4(11) . . . . ?
C27 N28 C20 C19 27.7(16) . . . . ?
C27 N28 C29 C30 -0.9(13) . . . . ?
C27 N26 C30 C29 0.9(13) . . . . ?
C122 N117 C118 C123 174.8(10) . . . . ?
C122 N117 C118 C119 -1.7(17) . . . . ?
C122 C148 C149 C150 176.0(11) . . . . ?
C112 C111 C87 N88 -17.7(14) . . . . ?
C112 C111 C87 C86 164.0(10) . . . . ?
C112 C111 C116 C115 -0.2(16) . . . . ?
N193 C14 C7 N192 43(3) . . . . ?
C38 C37 C42 C41 -4.6(18) . . . . ?
C104 N100 C101 N102 2.9(11) . . . . ?
C104 N100 C93 C94 42.1(15) . . . . ?
C104 N100 C93 C92 -138.9(11) . . . . ?
C115 N114 C113 C112 -1.8(15) . . . . ?
C141 N142 C143 C144 -3.8(15) . . . . ?
C141 N140 C131 C132 -31.0(16) . . . . ?
C141 N140 C131 C130 152.8(12) . . . . ?
C141 N140 C144 C143 -1.0(15) . . . . ?
C41 N40 C39 C38 5.8(15) . . . . ?
C97 N98 C99 N95 3.0(11) . . . . ?
C52 C53 C80 C81 25.7(16) . . . . ?
C52 C53 C80 C79 -152.3(10) . . . . ?
C52 C51 C50 C49 -5.9(16) . . . . ?
C121 C120 C119 C118 1.6(17) . . . . ?
C121 C120 C133 C132 -174.2(11) . . . . ?
C121 C120 C133 C134 12.6(19) . . . . ?
C121 C122 C148 C147 8.7(17) . . . . ?
C121 C122 C148 C149 -160.8(11) . . . . ?
C24 N23 C22 N21 -0.3(10) . . . . ?
C58 C59 C60 C55 1.5(15) . . . . ?
C58 C57 C51 C52 -8.7(15) . . . . ?
C58 C57 C51 C50 170.1(10) . . . . ?
C71 C49 C50 C51 -178.7(10) . . . . ?
N194 C197 C102 N151 45(2) . . . . ?
C51 C57 C58 C59 174.8(9) . . . . ?
C131 N140 C141 N142 -172.8(10) . . . . ?
C131 N140 C144 C143 170.5(11) . . . . ?
C131 C132 C133 C120 -177.5(11) . . . . ?
C131 C132 C133 C134 -4.0(17) . . . . ?
C131 C130 C129 N137 -179.3(11) . . . . ?
C131 C130 C129 C134 -1(2) . . . . ?
C127 N126 C125 C124 -2.1(15) . . . . ?
C50 C49 C71 C76 159.7(11) . . . . ?
C50 C49 C71 C72 -19.0(17) . . . . ?
C78 N77 C82 C81 -2.2(17) . . . . ?
C113 N114 C115 C116 -1.1(14) . . . . ?
C67 N66 C59 C60 24.9(17) . . . . ?
C67 N66 C59 C58 -152.9(11) . . . . ?
C67 N66 C70 N69 -1.1(12) . . . . ?
C124 C123 C128 C127 3.1(17) . . . . ?
C148 C147 C146 N145 3.6(18) . . . . ?
C148 C122 C121 C120 -178.6(10) . . . . ?
C82 N77 C78 C79 2.5(19) . . . . ?
C32 N31 C36 C35 -5.4(19) . . . . ?
C116 C111 C87 N88 166.4(10) . . . . ?
C116 C111 C87 C86 -11.8(16) . . . . ?
C116 C111 C112 C113 -2.6(15) . . . . ?
C39 N40 C41 C42 -6.8(16) . . . . ?
C65 N1 C62 N63 -0.5(11) . . . . ?
C118 N117 C122 C121 4.3(17) . . . . ?
C118 N117 C122 C148 179.2(10) . . . . ?
C118 C123 C128 C127 -177.9(11) . . . . ?
C64 N63 C62 N1 1.9(12) . . . . ?
C64 N63 C55 C56 -140.7(11) . . . . ?
C64 N63 C55 C60 37.4(15) . . . . ?
C30 N26 C27 N28 -1.6(12) . . . . ?
C123 C118 C119 C120 -177.4(11) . . . . ?
C29 N28 C20 C63 26.4(16) . . . . ?
C29 N28 C20 C19 -154.5(11) . . . . ?
C29 N28 C27 N26 1.6(12) . . . . ?
C25 N21 C22 N23 -1.3(11) . . . . ?
C25 N21 C16 C63 43.2(16) . . . . ?
C25 N21 C16 C17 -139.7(11) . . . . ?
C130 C129 C134 C133 -1(2) . . . . ?
C119 C120 C121 C122 0.9(16) . . . . ?
C119 C120 C133 C132 11(2) . . . . ?
C119 C120 C133 C134 -162.1(11) . . . . ?
C119 C118 C123 C124 -28.6(17) . . . . ?
C119 C118 C123 C128 152.5(12) . . . . ?
C136 N135 C139 C138 0.6(15) . . . . ?
C136 N137 C129 C130 124.2(13) . . . . ?
C136 N137 C129 C134 -54.0(18) . . . . ?
C136 N137 C138 C139 -1.9(16) . . . . ?
C129 N137 C136 N135 -169.4(10) . . . . ?
C129 N137 C138 C139 170.2(12) . . . . ?
C47 N43 C44 C45 -157.2(13) . . . . ?
C18 C17 C16 N21 -174.3(10) . . . . ?
C18 C17 C16 C63 2.8(16) . . . . ?
C144 N140 C141 N142 -1.4(13) . . . . ?
C144 N140 C131 C132 159.3(12) . . . . ?
C144 N140 C131 C130 -16.9(19) . . . . ?
C68 N69 C70 N66 3.0(13) . . . . ?
C48 N43 C44 C45 86.6(14) . . . . ?
C42 C37 C38 C39 3.8(17) . . . . ?
C133 C120 C121 C122 -174.4(11) . . . . ?
C133 C120 C119 C118 176.8(12) . . . . ?
C133 C132 C131 N140 -174.2(11) . . . . ?
C133 C132 C131 C130 2.2(18) . . . . ?
C168 N162 C163 C164 -82.4(13) . . . . ?
C96 N95 C99 N98 -4.3(12) . . . . ?
C96 N95 C89 C90 -152.5(10) . . . . ?
C96 N95 C89 C94 20.8(14) . . . . ?
C138 N137 C136 N135 2.4(14) . . . . ?
C138 N137 C129 C130 -46.3(19) . . . . ?
C138 N137 C129 C134 135.6(14) . . . . ?
C150 N145 C146 C147 -1.1(16) . . . . ?
C36 N31 C32 C33 2.3(18) . . . . ?
C79 C80 C81 C82 1.1(15) . . . . ?
C152 N151 C102 C197 88.1(17) . . . . ?
C202 N201 C23 C28 114(3) . . . . ?
C167 N165 C164 C163 -76.5(14) . . . . ?
C159 N158 C160 C1 -148.3(15) . . . . ?
C139 N135 C136 N137 -1.8(13) . . . . ?
C171 N170 C1 C160 -157.0(15) . . . . ?
C185 N178 C179 C180 76.3(15) . . . . ?
C35 C34 C9 N61 -8.0(15) . . . . ?
C35 C34 C9 C10 167.3(11) . . . . ?
C35 C34 C33 C32 -1.9(16) . . . . ?
C161 N158 C160 C1 86.8(16) . . . . ?
C184 N178 C179 C180 -160.8(13) . . . . ?
C183 N181 C180 C179 79.1(14) . . . . ?
C153 N151 C102 C197 -153.1(16) . . . . ?
C195 N194 C197 C102 80(2) . . . . ?
C169 N162 C163 C164 164.6(11) . . . . ?
C182 N181 C180 C179 -158.9(13) . . . . ?
C196 N194 C197 C102 -155.9(17) . . . . ?
C166 N165 C164 C163 164.0(12) . . . . ?
C8 N177 C2 C3 -90.2(17) . . . . ?
C5 N177 C2 C3 150.3(16) . . . . ?
C15 N193 C14 C7 -146.5(19) . . . . ?
C54 N2 C45 C44 -159.6(16) . . . . ?
C43 N2 C45 C44 75.0(16) . . . . ?
C21 N193 C14 C7 95(2) . . . . ?
C31 N192 C7 C14 93(2) . . . . ?
C4 N191 C3 C2 150.8(19) . . . . ?
C6 N191 C3 C2 -88.3(19) . . . . ?
C66 N176 C28 C23 -126(2) . . . . ?
C69 N201 C23 C28 -124(3) . . . . ?
C40 N176 C28 C23 106(3) . . . . ?
C100 N170 C1 C160 85.4(18) . . . . ?
C26 N192 C7 C14 -157(2) . . . . ?

loop_
_smtbx_masks_void_nr
_smtbx_masks_void_average_x
_smtbx_masks_void_average_y
_smtbx_masks_void_average_z
_smtbx_masks_void_volume
_smtbx_masks_void_count_electrons
_smtbx_masks_void_content
1 -0.052 -0.184 -0.293 7981.2 1905.2 '32 NO3H2OH2O'
